data_4319167
_publ_author_address
;
       Harvard University
       Dept. of Chemistry and Chemical Biology 
       Cambridge, MA 02138
       USA
;

loop_
_publ_author_name
'Frank Osterloh'
'Catalina Achim'
'R. H. Holm'

_publ_contact_author R.H.Holm
_publ_contact_author_address
;
   R.H.Holm
   Dept. of Chemistry and Chemical Biology 
   Harvard University 
   Cambridge, MA 02138
   USA
;
_publ_contact_author_email holm@chemistry.harvard.edu
_publ_section_title
;
 Molybdenum-Iron-Sulfur Clusters of Nuclearities Eight and Sixteen,
 Including a Topological Analogue of the P-Cluster of Nitrogenase
;
_journal_name_full 'Inorganic Chemistry'
_journal_page_first 224
_journal_page_last 232
_journal_paper_doi 10.1021/ic000617h
_journal_volume 40
_journal_year 2001
_chemical_formula_sum 'C232 H456 Cl32 Fe24 Mo8 N6 O17 P24 S32'
_chemical_formula_weight 8613.55
_chemical_name_common '[Et4N]4[(Cl4cat)2Mo2Fe6S8(PEt3)6][(Cl4cat)2Mo2Fe6S8(PEt3)6]3.2Et2O.2MeCN'
_chemical_name_systematic
; 
 ? 
;
_space_group_IT_number 2
_symmetry_cell_setting triclinic
_symmetry_space_group_name_Hall '-P 1'
_symmetry_space_group_name_H-M 'P -1'
_atom_sites_solution_hydrogens geom
_atom_sites_solution_primary direct
_atom_sites_solution_secondary difmap
_audit_creation_method SHELXL-97
_cell_angle_alpha 102.81(3)
_cell_angle_beta 98.81(3)
_cell_angle_gamma 92.83(3)
_cell_formula_units_Z 1
_cell_length_a 13.310(3)
_cell_length_b 23.690(5)
_cell_length_c 31.330(6)
_cell_measurement_temperature 213(2)
_cell_volume 9484(4)
_computing_cell_refinement 'SMART (SIEMENS, V4.033, 1994)'
_computing_data_collection 'ASTRO (SIEMENS, V4.033, 1994)'
_computing_data_reduction 'SAINT (SIEMENS, V4.035, 1994)'
_computing_molecular_graphics 'SHELXTL (SIEMENS, 1994, ver 5.04)'
_computing_publication_material 'CIFTAB (Sheldrick, 1993)'
_computing_structure_refinement 'SHELXL-97 (Sheldrick, 1997)'
_computing_structure_solution 'SHELXS-97 (Sheldrick, 1990)'
_diffrn_ambient_temperature 213(2)
_diffrn_measured_fraction_theta_full 0.971
_diffrn_measured_fraction_theta_max 0.971
_diffrn_radiation_monochromator graphite
_diffrn_radiation_source 'fine-focus sealed tube'
_diffrn_radiation_type MoK\a
_diffrn_radiation_wavelength 0.71073
_diffrn_reflns_av_R_equivalents 0.0402
_diffrn_reflns_av_sigmaI/netI 0.0850
_diffrn_reflns_limit_h_max 16
_diffrn_reflns_limit_h_min -17
_diffrn_reflns_limit_k_max 30
_diffrn_reflns_limit_k_min -25
_diffrn_reflns_limit_l_max 40
_diffrn_reflns_limit_l_min -38
_diffrn_reflns_number 61461
_diffrn_reflns_theta_full 27.50
_diffrn_reflns_theta_max 27.50
_diffrn_reflns_theta_min 0.88
_exptl_absorpt_coefficient_mu 1.687
_exptl_crystal_density_diffrn 1.508
_exptl_crystal_density_method 'not measured'
_exptl_crystal_F_000 4402
_refine_diff_density_max 1.510
_refine_diff_density_min -1.096
_refine_diff_density_rms 0.129
_refine_ls_extinction_method none
_refine_ls_goodness_of_fit_ref 1.046
_refine_ls_hydrogen_treatment mixed
_refine_ls_matrix_type full
_refine_ls_number_parameters 1631
_refine_ls_number_reflns 42349
_refine_ls_number_restraints 1
_refine_ls_restrained_S_all 1.046
_refine_ls_R_factor_all 0.1306
_refine_ls_R_factor_gt 0.0674
_refine_ls_shift/su_max 1.041
_refine_ls_shift/su_mean 0.019
_refine_ls_structure_factor_coef Fsqd
_refine_ls_weighting_details 'calc w=1/[\s^2^(Fo^2^)+(0.0686P)^2^+37.7875P] where P=(Fo^2^+2Fc^2^)/3'
_refine_ls_weighting_scheme calc
_refine_ls_wR_factor_gt 0.1509
_refine_ls_wR_factor_ref 0.1902
_reflns_number_gt 25062
_reflns_number_total 42349
_reflns_threshold_expression >2sigma(I)
_cod_data_source_file ic000617h_4.cif
_cod_data_source_block compound_5
_cod_depositor_comments
;
The following automatic conversions were performed:

'_symmetry_cell_setting' value 'Triclinic' changed to 'triclinic'
according to the built-in table from CIF Core dictionary named
'cif_core.dic' version 2.4.1 from 2010-06-29.

Automatic conversion script
Id: cif_fix_values 1646 2011-03-28 12:23:43Z adriana 

The following automatic conversions were performed:
data name '_publ_author_adress' replaced with '_publ_author_address'
as specified in the replacement file
'/home/antanas/src/cod-tools/trunk/data/replacement-values/replacement_tags.lst'.

Automatic conversion script
Id: cif_correct_tags 5005 2017-03-03 11:38:54Z antanas 
;
_cod_original_cell_volume 9484(3)
_cod_database_code 4319167

loop_
_symmetry_equiv_pos_as_xyz
'x, y, z'
'-x, -y, -z'

loop_
_atom_site_label
_atom_site_type_symbol
_atom_site_fract_x
_atom_site_fract_y
_atom_site_fract_z
_atom_site_U_iso_or_equiv
_atom_site_adp_type
_atom_site_occupancy
_atom_site_symmetry_multiplicity
_atom_site_calc_flag
_atom_site_refinement_flags
_atom_site_disorder_assembly
_atom_site_disorder_group
Mo1 Mo 0.84648(4) 0.09343(2) 0.049889(18) 0.02595(12) Uani 1 1 d . . .
Fe1 Fe 0.95253(7) 0.03894(4) -0.00906(3) 0.02588(19) Uani 1 1 d . . .
Fe2 Fe 0.86830(7) -0.01949(4) 0.04297(3) 0.0278(2) Uani 1 1 d . . .
Fe3 Fe 1.01581(7) 0.04912(4) 0.07815(3) 0.0275(2) Uani 1 1 d . . .
S1 S 0.87590(13) 0.04386(7) 0.10738(5) 0.0320(4) Uani 1 1 d . . .
S2 S 1.01588(12) 0.11815(7) 0.04121(5) 0.0294(3) Uani 1 1 d . . .
S3 S 0.78868(12) 0.01440(7) -0.01178(5) 0.0294(3) Uani 1 1 d . . .
S4 S 1.01648(13) -0.04661(7) 0.07427(5) 0.0315(4) Uani 1 1 d . . .
P1 P 0.78861(16) 0.16331(9) -0.00258(7) 0.0416(5) Uani 1 1 d . . .
P2 P 0.75380(15) -0.09796(8) 0.03663(6) 0.0368(4) Uani 1 1 d . . .
P3 P 1.14839(14) 0.08195(9) 0.13558(6) 0.0369(4) Uani 1 1 d . . .
Cl1 Cl 0.49534(14) 0.09960(9) 0.09557(7) 0.0519(5) Uani 1 1 d . . .
Cl2 Cl 0.48777(16) 0.20310(9) 0.17738(8) 0.0590(6) Uani 1 1 d . . .
Cl3 Cl 0.68127(17) 0.28793(9) 0.21932(6) 0.0518(5) Uani 1 1 d . . .
Cl4 Cl 0.88161(16) 0.27223(9) 0.17681(7) 0.0575(6) Uani 1 1 d . . .
O1 O 0.6955(3) 0.10055(19) 0.06365(14) 0.0327(10) Uani 1 1 d . . .
O2 O 0.8583(3) 0.1724(2) 0.09877(16) 0.0379(11) Uani 1 1 d . . .
C1 C 0.6890(5) 0.1416(3) 0.0995(2) 0.0283(14) Uani 1 1 d . . .
C2 C 0.6006(5) 0.1491(3) 0.1178(2) 0.0305(14) Uani 1 1 d . . .
C3 C 0.5986(5) 0.1950(3) 0.1545(2) 0.0357(16) Uani 1 1 d . . .
C4 C 0.6837(5) 0.2319(3) 0.1732(2) 0.0338(15) Uani 1 1 d . . .
C5 C 0.7734(5) 0.2248(3) 0.1550(2) 0.0337(15) Uani 1 1 d . . .
C6 C 0.7785(5) 0.1805(3) 0.1182(2) 0.0278(13) Uani 1 1 d . . .
C7 C 0.6760(8) 0.1974(4) 0.0118(3) 0.067(3) Uani 1 1 d . . .
H7A H 0.6232 0.1665 0.0107 0.081 Uiso 1 1 calc R . .
H7B H 0.6928 0.2196 0.0427 0.081 Uiso 1 1 calc R . .
C8 C 0.6291(9) 0.2383(5) -0.0162(4) 0.092(4) Uani 1 1 d . . .
H8A H 0.5695 0.2534 -0.0049 0.139 Uiso 1 1 calc R . .
H8B H 0.6092 0.2169 -0.0469 0.139 Uiso 1 1 calc R . .
H8C H 0.6790 0.2703 -0.0147 0.139 Uiso 1 1 calc R . .
C9 C 0.8801(8) 0.2216(5) -0.0030(4) 0.088(4) Uani 1 1 d . . .
H9A H 0.9386 0.2050 -0.0151 0.105 Uiso 1 1 calc R . .
H9B H 0.8489 0.2450 -0.0228 0.105 Uiso 1 1 calc R . .
C10 C 0.9193(11) 0.2624(5) 0.0442(5) 0.108(5) Uani 1 1 d . . .
H10A H 0.9680 0.2928 0.0417 0.162 Uiso 1 1 calc R . .
H10B H 0.9520 0.2398 0.0639 0.162 Uiso 1 1 calc R . .
H10C H 0.8621 0.2797 0.0562 0.162 Uiso 1 1 calc R . .
C11 C 0.7489(8) 0.1341(4) -0.0638(3) 0.068(3) Uani 1 1 d . . .
H11A H 0.7462 0.1669 -0.0783 0.081 Uiso 1 1 calc R . .
H11B H 0.8012 0.1100 -0.0750 0.081 Uiso 1 1 calc R . .
C12 C 0.6465(7) 0.0984(5) -0.0773(4) 0.078(3) Uani 1 1 d . . .
H12A H 0.6315 0.0852 -0.1093 0.116 Uiso 1 1 calc R . .
H12B H 0.5936 0.1222 -0.0671 0.116 Uiso 1 1 calc R . .
H12C H 0.6488 0.0652 -0.0639 0.116 Uiso 1 1 calc R . .
C13 C 0.7911(8) -0.1509(4) 0.0701(3) 0.062(2) Uani 1 1 d . . .
H13A H 0.8148 -0.1298 0.1009 0.074 Uiso 1 1 calc R . .
H13B H 0.7306 -0.1765 0.0696 0.074 Uiso 1 1 calc R . .
C14 C 0.8724(8) -0.1874(4) 0.0547(4) 0.079(3) Uani 1 1 d . . .
H14A H 0.8876 -0.2140 0.0738 0.118 Uiso 1 1 calc R . .
H14B H 0.9334 -0.1626 0.0558 0.118 Uiso 1 1 calc R . .
H14C H 0.8491 -0.2093 0.0244 0.118 Uiso 1 1 calc R . .
C15 C 0.6342(7) -0.0772(4) 0.0558(3) 0.061(2) Uani 1 1 d . . .
H15A H 0.5912 -0.1128 0.0538 0.074 Uiso 1 1 calc R . .
H15B H 0.6504 -0.0569 0.0872 0.074 Uiso 1 1 calc R . .
C16 C 0.5750(7) -0.0404(4) 0.0317(4) 0.069(3) Uani 1 1 d . . .
H16A H 0.5137 -0.0320 0.0443 0.103 Uiso 1 1 calc R . .
H16B H 0.5563 -0.0604 0.0007 0.103 Uiso 1 1 calc R . .
H16C H 0.6156 -0.0043 0.0341 0.103 Uiso 1 1 calc R . .
C17 C 0.7163(6) -0.1408(3) -0.0203(2) 0.0450(18) Uani 1 1 d . . .
H17A H 0.6913 -0.1145 -0.0389 0.054 Uiso 1 1 calc R . .
H17B H 0.7777 -0.1560 -0.0307 0.054 Uiso 1 1 calc R . .
C18 C 0.6346(8) -0.1923(4) -0.0285(4) 0.074(3) Uani 1 1 d . . .
H18A H 0.6214 -0.2115 -0.0598 0.110 Uiso 1 1 calc R . .
H18B H 0.5721 -0.1781 -0.0196 0.110 Uiso 1 1 calc R . .
H18C H 0.6588 -0.2198 -0.0113 0.110 Uiso 1 1 calc R . .
C19 C 1.1153(7) 0.0828(4) 0.1905(2) 0.056(2) Uani 1 1 d . . .
H19A H 1.1743 0.0998 0.2133 0.067 Uiso 1 1 calc R . .
H19B H 1.0594 0.1076 0.1951 0.067 Uiso 1 1 calc R . .
C20 C 1.0833(8) 0.0221(5) 0.1961(3) 0.071(3) Uani 1 1 d . . .
H20A H 1.0665 0.0252 0.2256 0.107 Uiso 1 1 calc R . .
H20B H 1.1390 -0.0024 0.1924 0.107 Uiso 1 1 calc R . .
H20C H 1.0241 0.0052 0.1740 0.107 Uiso 1 1 calc R . .
C21 C 1.2031(6) 0.1562(4) 0.1423(3) 0.051(2) Uani 1 1 d . . .
H21A H 1.2617 0.1643 0.1665 0.061 Uiso 1 1 calc R . .
H21B H 1.2281 0.1593 0.1150 0.061 Uiso 1 1 calc R . .
C22 C 1.1286(7) 0.2015(4) 0.1523(3) 0.067(3) Uani 1 1 d . . .
H22A H 1.1624 0.2398 0.1555 0.100 Uiso 1 1 calc R . .
H22B H 1.1045 0.1993 0.1796 0.100 Uiso 1 1 calc R . .
H22C H 1.0712 0.1945 0.1281 0.100 Uiso 1 1 calc R . .
C23 C 1.2583(6) 0.0386(4) 0.1328(3) 0.050(2) Uani 1 1 d . . .
H23A H 1.2329 -0.0023 0.1273 0.060 Uiso 1 1 calc R . .
H23B H 1.2878 0.0434 0.1069 0.060 Uiso 1 1 calc R . .
C24 C 1.3437(6) 0.0510(4) 0.1725(3) 0.062(2) Uani 1 1 d . . .
H24A H 1.3965 0.0251 0.1665 0.092 Uiso 1 1 calc R . .
H24B H 1.3170 0.0450 0.1984 0.092 Uiso 1 1 calc R . .
H24C H 1.3722 0.0910 0.1780 0.092 Uiso 1 1 calc R . .
Mo1B Mo 0.58958(6) -0.04870(3) 0.38201(2) 0.05017(19) Uani 1 1 d . . .
Fe1B Fe 0.52692(9) -0.03302(5) 0.46159(4) 0.0441(3) Uani 1 1 d . . .
Fe2B Fe 0.47196(10) 0.03487(5) 0.40905(4) 0.0512(3) Uani 1 1 d . . .
Fe3B Fe 0.66096(10) 0.04160(5) 0.44992(4) 0.0536(3) Uani 1 1 d . . .
S1B S 0.6118(2) 0.05337(10) 0.38076(8) 0.0610(6) Uani 1 1 d . . .
S2B S 0.68971(19) -0.05073(10) 0.45087(7) 0.0562(5) Uani 1 1 d . . .
S3B S 0.42000(19) -0.06010(9) 0.39525(7) 0.0546(5) Uani 1 1 d . . .
S4B S 0.52397(19) 0.07201(8) 0.48482(7) 0.0507(5) Uani 1 1 d . . .
P1B P 0.5822(3) -0.16130(11) 0.36567(9) 0.0721(8) Uani 1 1 d . . .
P2B P 0.3374(2) 0.08207(14) 0.37989(11) 0.0800(9) Uani 1 1 d . . .
P3B P 0.8112(3) 0.09654(15) 0.48960(13) 0.0957(11) Uani 1 1 d . . .
Cl1B Cl 0.4464(3) -0.09404(14) 0.21661(9) 0.0945(9) Uani 1 1 d . . .
Cl2B Cl 0.6177(3) -0.11365(15) 0.15730(9) 0.1145(13) Uani 1 1 d . . .
Cl3B Cl 0.8472(4) -0.09460(19) 0.20266(12) 0.1348(15) Uani 1 1 d . . .
Cl4B Cl 0.9032(3) -0.0687(2) 0.30735(13) 0.1221(13) Uani 1 1 d . . .
O1B O 0.5286(5) -0.0670(3) 0.31332(18) 0.0637(17) Uani 1 1 d . . .
O2B O 0.7224(5) -0.0591(3) 0.3518(2) 0.0669(17) Uani 1 1 d . . .
C1B C 0.5973(9) -0.0749(4) 0.2870(3) 0.068(3) Uani 1 1 d . . .
C2B C 0.5734(9) -0.0880(4) 0.2400(3) 0.067(3) Uani 1 1 d . . .
C3B C 0.6510(12) -0.0956(5) 0.2152(3) 0.086(4) Uani 1 1 d . . .
C4B C 0.7502(11) -0.0889(5) 0.2348(4) 0.086(4) Uani 1 1 d . . .
C5B C 0.7777(9) -0.0770(5) 0.2813(4) 0.079(3) Uani 1 1 d . . .
C6B C 0.7029(9) -0.0694(4) 0.3082(3) 0.062(3) Uani 1 1 d . . .
C7B C 0.5174(13) -0.1989(5) 0.4014(4) 0.117(5) Uani 1 1 d . . .
H7BB H 0.4547 -0.1803 0.4064 0.141 Uiso 1 1 calc R . .
H7BC H 0.4971 -0.2392 0.3849 0.141 Uiso 1 1 calc R . .
C8B C 0.5739(15) -0.1999(5) 0.4429(5) 0.151(8) Uani 1 1 d . . .
H8BB H 0.5328 -0.2204 0.4587 0.227 Uiso 1 1 calc R . .
H8BC H 0.5930 -0.1604 0.4601 0.227 Uiso 1 1 calc R . .
H8BD H 0.6350 -0.2197 0.4386 0.227 Uiso 1 1 calc R . .
C9B C 0.7178(14) -0.1848(5) 0.3662(6) 0.160(8) Uani 1 1 d . . .
H9BB H 0.7527 -0.1634 0.3484 0.192 Uiso 1 1 calc R . .
H9BC H 0.7548 -0.1736 0.3967 0.192 Uiso 1 1 calc R . .
C10B C 0.7233(19) -0.2428(11) 0.3502(8) 0.243(12) Uiso 1 1 d . . .
H10P H 0.7942 -0.2509 0.3512 0.365 Uiso 1 1 calc R . .
H10Q H 0.6878 -0.2544 0.3197 0.365 Uiso 1 1 calc R . .
H10R H 0.6916 -0.2645 0.3682 0.365 Uiso 1 1 calc R . .
C11B C 0.5140(12) -0.1993(5) 0.3102(5) 0.108(4) Uani 1 1 d . . .
H11K H 0.5459 -0.1859 0.2876 0.130 Uiso 1 1 calc R . .
H11L H 0.5210 -0.2411 0.3062 0.130 Uiso 1 1 calc R . .
C12B C 0.3993(14) -0.1893(6) 0.3030(5) 0.139(7) Uani 1 1 d . . .
H12P H 0.3675 -0.2102 0.2733 0.209 Uiso 1 1 calc R . .
H12Q H 0.3917 -0.1481 0.3063 0.209 Uiso 1 1 calc R . .
H12R H 0.3667 -0.2034 0.3247 0.209 Uiso 1 1 calc R . .
C13B C 0.3635(14) 0.1592(7) 0.3872(9) 0.190(11) Uani 1 1 d . . .
H13K H 0.3338 0.1684 0.3591 0.228 Uiso 1 1 calc R . .
H13L H 0.3237 0.1778 0.4094 0.228 Uiso 1 1 calc R . .
C14B C 0.4535(16) 0.1860(6) 0.3983(8) 0.178(9) Uani 1 1 d . . .
H14P H 0.4486 0.2273 0.4009 0.268 Uiso 1 1 calc R . .
H14Q H 0.4944 0.1714 0.3757 0.268 Uiso 1 1 calc R . .
H14R H 0.4854 0.1794 0.4265 0.268 Uiso 1 1 calc R . .
C15B C 0.3011(16) 0.0619(10) 0.3210(6) 0.178(9) Uani 1 1 d . . .
H15K H 0.2342 0.0763 0.3139 0.214 Uiso 1 1 calc R . .
H15L H 0.3494 0.0835 0.3086 0.214 Uiso 1 1 calc R . .
C16B C 0.2946(17) 0.0053(10) 0.2985(5) 0.199(12) Uani 1 1 d . . .
H16P H 0.2765 0.0028 0.2669 0.299 Uiso 1 1 calc R . .
H16Q H 0.2427 -0.0169 0.3080 0.299 Uiso 1 1 calc R . .
H16R H 0.3599 -0.0103 0.3044 0.299 Uiso 1 1 calc R . .
C17B C 0.2153(13) 0.0756(9) 0.3981(7) 0.163(8) Uani 1 1 d . . .
H17I H 0.1758 0.1070 0.3907 0.195 Uiso 1 1 calc R . .
H17J H 0.1783 0.0388 0.3808 0.195 Uiso 1 1 calc R . .
C18B C 0.2176(14) 0.0773(12) 0.4424(6) 0.233(14) Uani 1 1 d . . .
H18M H 0.1485 0.0727 0.4482 0.350 Uiso 1 1 calc R . .
H18N H 0.2506 0.1144 0.4601 0.350 Uiso 1 1 calc R . .
H18O H 0.2555 0.0461 0.4503 0.350 Uiso 1 1 calc R . .
C19B C 0.8013(17) 0.1750(9) 0.5086(7) 0.187(8) Uiso 1 1 d . . .
H19I H 0.8683 0.1972 0.5156 0.224 Uiso 1 1 calc R . .
H19J H 0.7561 0.1902 0.4869 0.224 Uiso 1 1 calc R . .
C20B C 0.750(3) 0.1748(15) 0.5550(11) 0.347(19) Uiso 1 1 d . . .
H20M H 0.7405 0.2143 0.5695 0.521 Uiso 1 1 calc R . .
H20N H 0.7954 0.1579 0.5751 0.521 Uiso 1 1 calc R . .
H20O H 0.6845 0.1519 0.5468 0.521 Uiso 1 1 calc R . .
C21B C 0.859(2) 0.0726(13) 0.5415(9) 0.273(14) Uiso 1 1 d . . .
H21I H 0.8238 0.0896 0.5658 0.327 Uiso 1 1 calc R . .
H21J H 0.8526 0.0301 0.5366 0.327 Uiso 1 1 calc R . .
C22B C 0.985(3) 0.0998(15) 0.5513(11) 0.36(2) Uiso 1 1 d . . .
H22M H 1.0204 0.0899 0.5778 0.539 Uiso 1 1 calc R . .
H22N H 0.9888 0.1417 0.5555 0.539 Uiso 1 1 calc R . .
H22O H 1.0171 0.0831 0.5261 0.539 Uiso 1 1 calc R . .
C23B C 0.907(2) 0.1001(12) 0.4558(9) 0.247(12) Uiso 1 1 d . . .
H23I H 0.8987 0.1358 0.4451 0.297 Uiso 1 1 calc R . .
H23J H 0.9725 0.1060 0.4758 0.297 Uiso 1 1 calc R . .
C24B C 0.9167(18) 0.0533(10) 0.4164(8) 0.214(10) Uiso 1 1 d . . .
H24M H 0.9735 0.0645 0.4031 0.321 Uiso 1 1 calc R . .
H24N H 0.8544 0.0475 0.3948 0.321 Uiso 1 1 calc R . .
H24O H 0.9290 0.0175 0.4257 0.321 Uiso 1 1 calc R . .
Mo1A Mo 0.51576(5) 0.42768(3) -0.12713(2) 0.04307(17) Uani 1 1 d . . .
Fe1A Fe 0.49452(9) 0.46051(5) -0.04083(3) 0.0393(2) Uani 1 1 d . . .
Fe2A Fe 0.45116(9) 0.52982(5) -0.09315(4) 0.0416(3) Uani 1 1 d . . .
Fe3A Fe 0.63974(9) 0.51111(6) -0.06837(4) 0.0490(3) Uani 1 1 d . . .
S1A S 0.57372(18) 0.52270(10) -0.13585(7) 0.0537(5) Uani 1 1 d . . .
S2A S 0.63123(17) 0.41715(10) -0.06439(7) 0.0527(5) Uani 1 1 d . . .
S3A S 0.36181(16) 0.44456(8) -0.09888(6) 0.0440(4) Uani 1 1 d . . .
S4A S 0.54092(16) 0.56506(8) -0.02113(6) 0.0447(5) Uani 1 1 d . . .
P1A P 0.4519(2) 0.31860(10) -0.13957(8) 0.0641(7) Uani 1 1 d . . .
P2A P 0.3217(2) 0.58713(11) -0.11376(10) 0.0662(7) Uani 1 1 d . . .
P3A P 0.8065(2) 0.55524(16) -0.05142(11) 0.0821(9) Uani 1 1 d . . .
Cl1A Cl 0.3271(3) 0.40510(14) -0.28438(9) 0.0963(10) Uani 1 1 d . . .
Cl4A Cl 0.7714(2) 0.34855(14) -0.22521(9) 0.0874(8) Uani 1 1 d . . .
Cl2A Cl 0.4674(3) 0.36690(14) -0.35629(8) 0.1074(12) Uani 1 1 d . . .
Cl3A Cl 0.6881(3) 0.33331(13) -0.32662(9) 0.1006(11) Uani 1 1 d . . .
O1A O 0.4324(5) 0.4136(2) -0.19240(17) 0.0538(15) Uani 1 1 d . . .
O2A O 0.6214(5) 0.3925(3) -0.16751(18) 0.0579(15) Uani 1 1 d . . .
C1A C 0.4887(8) 0.3979(3) -0.2240(3) 0.053(2) Uani 1 1 d . . .
C2A C 0.4519(9) 0.3908(4) -0.2686(3) 0.067(3) Uani 1 1 d . . .
C3A C 0.5137(10) 0.3724(4) -0.3001(3) 0.073(3) Uani 1 1 d . . .
C4A C 0.6116(10) 0.3587(4) -0.2875(3) 0.070(3) Uani 1 1 d . . .
C5A C 0.6507(9) 0.3659(4) -0.2420(3) 0.071(3) Uani 1 1 d . . .
C6A C 0.5899(8) 0.3862(4) -0.2107(3) 0.058(2) Uani 1 1 d . . .
C7A C 0.3260(11) 0.3016(5) -0.1764(4) 0.109(5) Uani 1 1 d . . .
H7AB H 0.2754 0.3180 -0.1587 0.131 Uiso 1 1 calc R . .
H7AC H 0.3275 0.3235 -0.1995 0.131 Uiso 1 1 calc R . .
C8A C 0.2876(17) 0.2454(9) -0.1980(8) 0.279(17) Uani 1 1 d . . .
H8AB H 0.2211 0.2461 -0.2154 0.418 Uiso 1 1 calc R . .
H8AC H 0.2813 0.2226 -0.1762 0.418 Uiso 1 1 calc R . .
H8AD H 0.3336 0.2281 -0.2174 0.418 Uiso 1 1 calc R . .
C9A C 0.5294(12) 0.2678(5) -0.1692(4) 0.109(5) Uani 1 1 d . . .
H9AB H 0.4948 0.2286 -0.1759 0.131 Uiso 1 1 calc R . .
H9AC H 0.5354 0.2778 -0.1975 0.131 Uiso 1 1 calc R . .
C10A C 0.6355(11) 0.2676(7) -0.1434(5) 0.126(6) Uani 1 1 d . . .
H10M H 0.6731 0.2396 -0.1608 0.190 Uiso 1 1 calc R . .
H10N H 0.6303 0.2571 -0.1156 0.190 Uiso 1 1 calc R . .
H10O H 0.6711 0.3060 -0.1374 0.190 Uiso 1 1 calc R . .
C11A C 0.4369(10) 0.2884(5) -0.0914(4) 0.084(3) Uani 1 1 d . . .
H11I H 0.4360 0.2461 -0.1005 0.100 Uiso 1 1 calc R . .
H11J H 0.4971 0.3023 -0.0685 0.100 Uiso 1 1 calc R . .
C12A C 0.3437(11) 0.3027(5) -0.0709(4) 0.102(4) Uani 1 1 d . . .
H12M H 0.3439 0.2851 -0.0458 0.152 Uiso 1 1 calc R . .
H12N H 0.2830 0.2878 -0.0927 0.152 Uiso 1 1 calc R . .
H12O H 0.3439 0.3446 -0.0610 0.152 Uiso 1 1 calc R . .
C13A C 0.3529(12) 0.6637(5) -0.1007(5) 0.104(4) Uani 1 1 d . . .
H13I H 0.3060 0.6804 -0.1209 0.125 Uiso 1 1 calc R . .
H13J H 0.3406 0.6796 -0.0705 0.125 Uiso 1 1 calc R . .
C14A C 0.4573(11) 0.6831(5) -0.1034(6) 0.126(6) Uani 1 1 d . . .
H14M H 0.4660 0.7252 -0.0956 0.189 Uiso 1 1 calc R . .
H14N H 0.4702 0.6688 -0.1334 0.189 Uiso 1 1 calc R . .
H14O H 0.5049 0.6680 -0.0828 0.189 Uiso 1 1 calc R . .
C15A C 0.2730(10) 0.5663(7) -0.1742(5) 0.117(5) Uani 1 1 d . . .
H15I H 0.2310 0.5293 -0.1808 0.140 Uiso 1 1 calc R . .
H15J H 0.2282 0.5956 -0.1817 0.140 Uiso 1 1 calc R . .
C16A C 0.3510(13) 0.5602(6) -0.2037(5) 0.130(6) Uani 1 1 d . . .
H16M H 0.3175 0.5490 -0.2345 0.196 Uiso 1 1 calc R . .
H16N H 0.3950 0.5306 -0.1974 0.196 Uiso 1 1 calc R . .
H16O H 0.3916 0.5969 -0.1986 0.196 Uiso 1 1 calc R . .
C17A C 0.1989(9) 0.5766(6) -0.0949(5) 0.107(4) Uani 1 1 d . . .
H17G H 0.1528 0.6045 -0.1039 0.128 Uiso 1 1 calc R . .
H17H H 0.1672 0.5374 -0.1090 0.128 Uiso 1 1 calc R . .
C18A C 0.2135(11) 0.5848(7) -0.0462(4) 0.116(5) Uani 1 1 d . . .
H18J H 0.1480 0.5788 -0.0371 0.174 Uiso 1 1 calc R . .
H18K H 0.2433 0.6240 -0.0322 0.174 Uiso 1 1 calc R . .
H18L H 0.2586 0.5571 -0.0373 0.174 Uiso 1 1 calc R . .
C19A C 0.878(2) 0.5632(13) 0.0003(10) 0.262(14) Uiso 1 1 d . . .
H19G H 0.9069 0.5258 0.0001 0.314 Uiso 1 1 calc R . .
H19H H 0.9362 0.5911 0.0016 0.314 Uiso 1 1 calc R . .
C20A C 0.8507(18) 0.5771(10) 0.0352(8) 0.210(11) Uiso 1 1 d . . .
H20J H 0.9077 0.5786 0.0589 0.314 Uiso 1 1 calc R . .
H20K H 0.7970 0.5490 0.0370 0.314 Uiso 1 1 calc R . .
H20L H 0.8250 0.6152 0.0382 0.314 Uiso 1 1 calc R . .
C21A C 0.8905(15) 0.5210(16) -0.0827(12) 0.44(4) Uani 1 1 d . . .
H21G H 0.9135 0.5495 -0.0983 0.534 Uiso 1 1 calc R . .
H21H H 0.9498 0.5170 -0.0611 0.534 Uiso 1 1 calc R . .
C22A C 0.8759(14) 0.4716(10) -0.1122(6) 0.179(9) Uani 1 1 d . . .
H22J H 0.9363 0.4651 -0.1258 0.268 Uiso 1 1 calc R . .
H22K H 0.8180 0.4727 -0.1348 0.268 Uiso 1 1 calc R . .
H22L H 0.8625 0.4403 -0.0979 0.268 Uiso 1 1 calc R . .
C23A C 0.827(2) 0.6186(14) -0.0701(11) 0.292(17) Uiso 1 1 d . . .
H23G H 0.8980 0.6333 -0.0585 0.350 Uiso 1 1 calc R . .
H23H H 0.8209 0.6065 -0.1024 0.350 Uiso 1 1 calc R . .
C24A C 0.7764(15) 0.6599(7) -0.0626(10) 0.28(2) Uani 1 1 d . . .
H24J H 0.8170 0.6950 -0.0627 0.427 Uiso 1 1 calc R . .
H24K H 0.7558 0.6634 -0.0339 0.427 Uiso 1 1 calc R . .
H24L H 0.7162 0.6543 -0.0854 0.427 Uiso 1 1 calc R . .
Mo1C Mo 1.15615(4) 0.39263(3) 0.426232(19) 0.03154(14) Uani 1 1 d . . .
Fe1C Fe 1.05085(7) 0.45469(4) 0.48331(3) 0.0323(2) Uani 1 1 d . . .
Fe2C Fe 1.00593(8) 0.45381(5) 0.39934(3) 0.0392(2) Uani 1 1 d . . .
Fe3C Fe 1.17417(8) 0.50771(4) 0.44600(3) 0.0357(2) Uani 1 1 d . . .
S1C S 1.15685(15) 0.45621(9) 0.37532(6) 0.0443(5) Uani 1 1 d . . .
S2C S 1.22336(13) 0.45541(8) 0.49577(5) 0.0358(4) Uani 1 1 d . . .
S3C S 0.97903(14) 0.37760(8) 0.42844(6) 0.0419(4) Uani 1 1 d . . .
S4C S 1.01335(15) 0.53870(8) 0.45340(6) 0.0395(4) Uani 1 1 d . . .
P1C P 1.16984(18) 0.31081(9) 0.46816(8) 0.0496(5) Uani 1 1 d . . .
P2C P 0.8769(2) 0.45073(15) 0.33974(9) 0.0768(8) Uani 1 1 d . . .
P3C P 1.2872(2) 0.59107(11) 0.46752(11) 0.0752(8) Uani 1 1 d . . .
Cl1C Cl 1.12451(18) 0.22435(11) 0.29030(8) 0.0770(8) Uani 1 1 d . . .
Cl2C Cl 1.33536(19) 0.20051(10) 0.25922(7) 0.0631(6) Uani 1 1 d . . .
Cl3C Cl 1.52987(18) 0.28162(12) 0.30865(8) 0.0721(7) Uani 1 1 d . . .
Cl4C Cl 1.51552(16) 0.37897(12) 0.39355(8) 0.0758(8) Uani 1 1 d . . .
O1C O 1.1405(4) 0.3204(2) 0.37080(16) 0.0443(13) Uani 1 1 d . . .
O2C O 1.3092(3) 0.3794(2) 0.41805(15) 0.0386(11) Uani 1 1 d . . .
C1C C 1.2267(5) 0.3084(3) 0.3563(2) 0.0337(15) Uani 1 1 d . . .
C2C C 1.2355(6) 0.2655(3) 0.3193(2) 0.0385(16) Uani 1 1 d . . .
C3C C 1.3291(6) 0.2566(3) 0.3050(2) 0.0413(18) Uani 1 1 d . . .
C4C C 1.4144(6) 0.2904(3) 0.3276(2) 0.0408(17) Uani 1 1 d . . .
C5C C 1.4097(5) 0.3338(3) 0.3659(2) 0.0402(17) Uani 1 1 d . . .
C6C C 1.3181(5) 0.3421(3) 0.3811(2) 0.0354(16) Uani 1 1 d . . .
C7C C 1.1030(9) 0.3182(5) 0.5155(3) 0.078(3) Uani 1 1 d . . .
H7CA H 1.1318 0.3539 0.5373 0.093 Uiso 1 1 calc R . .
H7CB H 1.0314 0.3233 0.5053 0.093 Uiso 1 1 calc R . .
C8C C 1.1054(11) 0.2681(6) 0.5396(5) 0.114(5) Uani 1 1 d . . .
H8CA H 1.0681 0.2773 0.5642 0.170 Uiso 1 1 calc R . .
H8CB H 1.1756 0.2629 0.5507 0.170 Uiso 1 1 calc R . .
H8CC H 1.0740 0.2326 0.5190 0.170 Uiso 1 1 calc R . .
C9C C 1.3001(8) 0.2963(5) 0.4887(4) 0.079(3) Uani 1 1 d . . .
H9CA H 1.2979 0.2579 0.4957 0.094 Uiso 1 1 calc R . .
H9CB H 1.3406 0.2947 0.4649 0.094 Uiso 1 1 calc R . .
C10C C 1.3518(9) 0.3391(5) 0.5281(5) 0.120(6) Uani 1 1 d . . .
H10D H 1.4200 0.3284 0.5368 0.180 Uiso 1 1 calc R . .
H10E H 1.3136 0.3402 0.5522 0.180 Uiso 1 1 calc R . .
H10F H 1.3560 0.3771 0.5214 0.180 Uiso 1 1 calc R . .
C11C C 1.1219(10) 0.2386(4) 0.4331(4) 0.093(4) Uani 1 1 d . . .
H11C H 1.1657 0.2290 0.4105 0.112 Uiso 1 1 calc R . .
H11D H 1.1314 0.2105 0.4517 0.112 Uiso 1 1 calc R . .
C12C C 1.0159(10) 0.2291(5) 0.4101(5) 0.108(5) Uani 1 1 d . . .
H12D H 1.0025 0.1893 0.3928 0.161 Uiso 1 1 calc R . .
H12E H 1.0046 0.2555 0.3905 0.161 Uiso 1 1 calc R . .
H12F H 0.9704 0.2361 0.4317 0.161 Uiso 1 1 calc R . .
C13C C 0.7453(10) 0.4446(9) 0.3483(5) 0.150(7) Uani 1 1 d . . .
H13C H 0.7002 0.4445 0.3204 0.180 Uiso 1 1 calc R . .
H13D H 0.7311 0.4075 0.3560 0.180 Uiso 1 1 calc R . .
C14C C 0.7232(11) 0.4895(8) 0.3816(5) 0.142(7) Uani 1 1 d . . .
H14D H 0.6526 0.4835 0.3851 0.213 Uiso 1 1 calc R . .
H14E H 0.7340 0.5264 0.3736 0.213 Uiso 1 1 calc R . .
H14F H 0.7675 0.4900 0.4093 0.213 Uiso 1 1 calc R . .
C15C C 0.8825(16) 0.3874(8) 0.2947(5) 0.174(9) Uani 1 1 d . . .
H15C H 0.8193 0.3831 0.2732 0.209 Uiso 1 1 calc R . .
H15D H 0.9387 0.3960 0.2796 0.209 Uiso 1 1 calc R . .
C16C C 0.8961(14) 0.3317(8) 0.3058(5) 0.182(10) Uani 1 1 d . . .
H16D H 0.9000 0.3025 0.2791 0.273 Uiso 1 1 calc R . .
H16E H 0.8388 0.3207 0.3189 0.273 Uiso 1 1 calc R . .
H16F H 0.9588 0.3346 0.3269 0.273 Uiso 1 1 calc R . .
C17C C 0.8922(12) 0.5065(8) 0.3087(5) 0.139(7) Uani 1 1 d . . .
H17C H 0.9343 0.4918 0.2863 0.166 Uiso 1 1 calc R . .
H17D H 0.8247 0.5107 0.2928 0.166 Uiso 1 1 calc R . .
C18C C 0.9343(16) 0.5611(8) 0.3316(6) 0.199(12) Uani 1 1 d . . .
H18D H 0.9391 0.5857 0.3109 0.299 Uiso 1 1 calc R . .
H18E H 1.0020 0.5583 0.3473 0.299 Uiso 1 1 calc R . .
H18F H 0.8916 0.5778 0.3528 0.299 Uiso 1 1 calc R . .
C19C C 1.4224(9) 0.5741(6) 0.4812(5) 0.121(5) Uani 1 1 d . . .
H19C H 1.4676 0.6101 0.4892 0.145 Uiso 1 1 calc R . .
H19D H 1.4298 0.5563 0.5069 0.145 Uiso 1 1 calc R . .
C20C C 1.4526(8) 0.5332(5) 0.4422(4) 0.099(4) Uani 1 1 d . . .
H20D H 1.5225 0.5244 0.4498 0.148 Uiso 1 1 calc R . .
H20E H 1.4467 0.5512 0.4171 0.148 Uiso 1 1 calc R . .
H20F H 1.4079 0.4975 0.4345 0.148 Uiso 1 1 calc R . .
C21C C 1.2680(9) 0.6375(4) 0.5235(4) 0.089(4) Uani 1 1 d . . .
H21C H 1.1955 0.6440 0.5220 0.106 Uiso 1 1 calc R . .
H21D H 1.2859 0.6158 0.5464 0.106 Uiso 1 1 calc R . .
C22C C 1.3288(15) 0.6947(7) 0.5371(6) 0.172(8) Uani 1 1 d . . .
H22D H 1.3145 0.7157 0.5656 0.258 Uiso 1 1 calc R . .
H22E H 1.3107 0.7171 0.5150 0.258 Uiso 1 1 calc R . .
H22F H 1.4008 0.6889 0.5397 0.258 Uiso 1 1 calc R . .
C23C C 1.2784(15) 0.6380(6) 0.4307(5) 0.137(7) Uani 1 1 d . . .
H23C H 1.3253 0.6728 0.4440 0.164 Uiso 1 1 calc R . .
H23D H 1.3005 0.6185 0.4032 0.164 Uiso 1 1 calc R . .
C24C C 1.1744(14) 0.6560(7) 0.4198(5) 0.134(7) Uani 1 1 d . . .
H24D H 1.1746 0.6812 0.3993 0.200 Uiso 1 1 calc R . .
H24E H 1.1528 0.6767 0.4468 0.200 Uiso 1 1 calc R . .
H24F H 1.1275 0.6218 0.4062 0.200 Uiso 1 1 calc R . .
N1S N 1.2878(6) 0.4239(3) 0.2502(2) 0.0514(17) Uani 1 1 d . . .
C1S C 1.3320(9) 0.3962(5) 0.2103(3) 0.078(3) Uani 1 1 d . . .
H1SA H 1.3886 0.4225 0.2076 0.093 Uiso 1 1 calc R . .
H1SB H 1.2797 0.3923 0.1839 0.093 Uiso 1 1 calc R . .
C2S C 1.3708(11) 0.3367(5) 0.2103(5) 0.108(5) Uani 1 1 d . . .
H2SA H 1.3980 0.3227 0.1832 0.161 Uiso 1 1 calc R . .
H2SB H 1.3150 0.3097 0.2118 0.161 Uiso 1 1 calc R . .
H2SC H 1.4241 0.3400 0.2358 0.161 Uiso 1 1 calc R . .
C3S C 1.3613(8) 0.4325(5) 0.2932(4) 0.079(3) Uani 1 1 d . . .
H3SA H 1.3814 0.3947 0.2976 0.095 Uiso 1 1 calc R . .
H3SB H 1.3275 0.4503 0.3179 0.095 Uiso 1 1 calc R . .
C4S C 1.4573(11) 0.4716(8) 0.2933(7) 0.189(10) Uani 1 1 d . . .
H4SA H 1.5029 0.4766 0.3214 0.284 Uiso 1 1 calc R . .
H4SB H 1.4377 0.5093 0.2893 0.284 Uiso 1 1 calc R . .
H4SC H 1.4918 0.4537 0.2693 0.284 Uiso 1 1 calc R . .
C5S C 1.2521(8) 0.4805(4) 0.2424(3) 0.066(3) Uani 1 1 d . . .
H5SA H 1.2018 0.4722 0.2150 0.079 Uiso 1 1 calc R . .
H5SB H 1.3104 0.5037 0.2376 0.079 Uiso 1 1 calc R . .
C6S C 1.2048(10) 0.5172(5) 0.2793(4) 0.095(4) Uani 1 1 d . . .
H6SA H 1.1847 0.5526 0.2710 0.143 Uiso 1 1 calc R . .
H6SB H 1.2543 0.5269 0.3065 0.143 Uiso 1 1 calc R . .
H6SC H 1.1453 0.4954 0.2839 0.143 Uiso 1 1 calc R . .
C7S C 1.1982(9) 0.3846(4) 0.2563(4) 0.079(3) Uani 1 1 d . . .
H7SA H 1.2245 0.3487 0.2621 0.095 Uiso 1 1 calc R . .
H7SB H 1.1715 0.4042 0.2826 0.095 Uiso 1 1 calc R . .
C8S C 1.1114(10) 0.3687(6) 0.2179(5) 0.140(7) Uani 1 1 d . . .
H8SA H 1.0592 0.3438 0.2249 0.210 Uiso 1 1 calc R . .
H8SB H 1.1361 0.3483 0.1917 0.210 Uiso 1 1 calc R . .
H8SC H 1.0826 0.4037 0.2123 0.210 Uiso 1 1 calc R . .
N2S N 0.7283(7) 0.1046(3) 0.2590(3) 0.068(2) Uani 1 1 d . . .
C9S C 0.8305(11) 0.0839(7) 0.2718(7) 0.163(8) Uani 1 1 d . . .
H9SA H 0.8348 0.0434 0.2566 0.196 Uiso 1 1 calc R . .
H9SB H 0.8486 0.0885 0.3040 0.196 Uiso 1 1 calc R . .
C10S C 0.902(2) 0.1308(11) 0.2531(8) 0.251(13) Uiso 1 1 d . . .
H10J H 0.9730 0.1231 0.2587 0.377 Uiso 1 1 calc R . .
H10K H 0.8940 0.1702 0.2684 0.377 Uiso 1 1 calc R . .
H10L H 0.8796 0.1260 0.2214 0.377 Uiso 1 1 calc R . .
C11S C 0.6967(14) 0.0994(6) 0.2085(4) 0.126(6) Uani 1 1 d . . .
H11G H 0.6322 0.1172 0.2037 0.151 Uiso 1 1 calc R . .
H11H H 0.7484 0.1220 0.1986 0.151 Uiso 1 1 calc R . .
C12S C 0.6834(11) 0.0382(5) 0.1796(4) 0.103(4) Uani 1 1 d . . .
H12J H 0.6641 0.0396 0.1487 0.154 Uiso 1 1 calc R . .
H12K H 0.6304 0.0157 0.1882 0.154 Uiso 1 1 calc R . .
H12L H 0.7471 0.0203 0.1834 0.154 Uiso 1 1 calc R . .
C13S C 0.6582(9) 0.0663(6) 0.2744(4) 0.086(3) Uani 1 1 d . . .
H13G H 0.6806 0.0694 0.3062 0.103 Uiso 1 1 calc R . .
H13H H 0.6627 0.0260 0.2588 0.103 Uiso 1 1 calc R . .
C14S C 0.5472(9) 0.0801(8) 0.2670(4) 0.144(7) Uani 1 1 d . . .
H14J H 0.5055 0.0531 0.2775 0.216 Uiso 1 1 calc R . .
H14K H 0.5239 0.0767 0.2356 0.216 Uiso 1 1 calc R . .
H14L H 0.5414 0.1195 0.2832 0.216 Uiso 1 1 calc R . .
C15S C 0.7199(14) 0.1670(6) 0.2817(5) 0.131(6) Uani 1 1 d . . .
H15G H 0.6496 0.1765 0.2738 0.157 Uiso 1 1 calc R . .
H15H H 0.7644 0.1922 0.2702 0.157 Uiso 1 1 calc R . .
C16S C 0.7485(12) 0.1809(6) 0.3326(5) 0.126(5) Uani 1 1 d . . .
H16J H 0.7434 0.2219 0.3446 0.190 Uiso 1 1 calc R . .
H16K H 0.8180 0.1716 0.3408 0.190 Uiso 1 1 calc R . .
H16L H 0.7023 0.1580 0.3446 0.190 Uiso 1 1 calc R . .
N3S N 0.9904(14) 0.5107(9) 0.2016(6) 0.171(7) Uani 1 1 d . . .
C17S C 0.9390(17) 0.5505(11) 0.2000(7) 0.143(7) Uani 1 1 d . . .
C18S C 0.8780(18) 0.5969(9) 0.1959(8) 0.214(11) Uani 1 1 d . . .
H18Q H 0.8228 0.5840 0.1709 0.257 Uiso 1 1 calc R . .
H18R H 0.9195 0.6290 0.1911 0.257 Uiso 1 1 calc R . .
H18S H 0.8499 0.6096 0.2229 0.257 Uiso 1 1 calc R . .
O1S O -0.024(3) 0.2558(15) -0.2245(12) 0.223(13) Uiso 0.50 1 d PD . .
C33S C -0.045(3) 0.2345(19) -0.2777(14) 0.178(16) Uiso 0.50 1 d P . .
H33A H -0.0142 0.1976 -0.2849 0.214 Uiso 0.50 1 calc PR . .
H33B H -0.1190 0.2253 -0.2865 0.214 Uiso 0.50 1 calc PR . .
C32S C -0.054(4) 0.227(2) -0.1840(15) 0.22(2) Uiso 0.50 1 d PD . .
H32A H -0.1261 0.2116 -0.1909 0.261 Uiso 0.50 1 calc PR . .
H32B H -0.0123 0.1946 -0.1807 0.261 Uiso 0.50 1 calc PR . .
C31S C -0.018(3) 0.265(2) -0.3038(15) 0.201(19) Uiso 0.50 1 d P . .
H31A H -0.0379 0.2419 -0.3340 0.301 Uiso 0.50 1 d PR . .
H31B H 0.0557 0.2728 -0.2973 0.301 Uiso 0.50 1 d PR . .
H31C H -0.0498 0.3010 -0.3005 0.301 Uiso 0.50 1 d PR . .
C30S C -0.034(4) 0.276(2) -0.1396(16) 0.23(2) Uiso 0.50 1 d P . .
H30A H -0.0440 0.2723 -0.1104 0.344 Uiso 0.50 1 d PR . .
H30B H -0.0727 0.3073 -0.1475 0.344 Uiso 0.50 1 d PR . .
H30C H 0.0380 0.2859 -0.1392 0.344 Uiso 0.50 1 d PR . .

loop_
_atom_site_aniso_label
_atom_site_aniso_U_11
_atom_site_aniso_U_22
_atom_site_aniso_U_33
_atom_site_aniso_U_23
_atom_site_aniso_U_13
_atom_site_aniso_U_12
Mo1 0.0241(3) 0.0262(3) 0.0269(3) 0.0008(2) 0.0095(2) 0.0034(2)
Fe1 0.0262(5) 0.0268(5) 0.0250(4) 0.0028(4) 0.0095(4) 0.0050(4)
Fe2 0.0275(5) 0.0271(5) 0.0271(5) 0.0031(4) 0.0052(4) -0.0005(4)
Fe3 0.0242(5) 0.0299(5) 0.0264(5) 0.0014(4) 0.0055(4) 0.0010(4)
S1 0.0308(9) 0.0381(9) 0.0258(8) 0.0021(7) 0.0087(7) 0.0012(7)
S2 0.0272(8) 0.0268(8) 0.0330(8) 0.0012(6) 0.0105(7) 0.0002(6)
S3 0.0278(8) 0.0321(9) 0.0258(8) 0.0014(6) 0.0043(6) 0.0025(7)
S4 0.0332(9) 0.0357(9) 0.0269(8) 0.0078(7) 0.0079(7) 0.0056(7)
P1 0.0421(11) 0.0435(11) 0.0473(11) 0.0178(9) 0.0178(9) 0.0162(9)
P2 0.0384(10) 0.0332(10) 0.0378(10) 0.0048(8) 0.0112(8) -0.0045(8)
P3 0.0312(9) 0.0481(11) 0.0263(9) -0.0003(8) 0.0033(7) -0.0012(8)
Cl1 0.0280(9) 0.0654(13) 0.0524(11) -0.0090(10) 0.0114(8) -0.0026(9)
Cl2 0.0492(12) 0.0567(12) 0.0706(14) -0.0064(10) 0.0385(11) 0.0067(10)
Cl3 0.0645(13) 0.0449(11) 0.0415(10) -0.0099(8) 0.0227(9) 0.0091(9)
Cl4 0.0442(11) 0.0494(12) 0.0622(13) -0.0212(10) 0.0117(9) -0.0079(9)
O1 0.029(2) 0.035(3) 0.031(2) -0.0048(19) 0.0113(19) 0.0039(19)
O2 0.033(3) 0.034(3) 0.042(3) -0.006(2) 0.018(2) -0.002(2)
C1 0.037(4) 0.030(3) 0.022(3) 0.009(3) 0.011(3) 0.011(3)
C2 0.031(3) 0.032(4) 0.027(3) 0.002(3) 0.006(3) 0.004(3)
C3 0.036(4) 0.042(4) 0.037(4) 0.010(3) 0.021(3) 0.017(3)
C4 0.044(4) 0.027(3) 0.031(3) 0.003(3) 0.012(3) 0.011(3)
C5 0.035(4) 0.030(4) 0.033(4) 0.002(3) 0.004(3) 0.004(3)
C6 0.037(4) 0.020(3) 0.026(3) 0.001(2) 0.009(3) 0.003(3)
C7 0.075(7) 0.078(7) 0.065(6) 0.034(5) 0.022(5) 0.040(5)
C8 0.104(9) 0.105(9) 0.086(8) 0.038(7) 0.028(7) 0.064(8)
C9 0.065(7) 0.081(8) 0.131(11) 0.056(8) 0.014(7) 0.004(6)
C10 0.134(12) 0.047(6) 0.138(12) 0.024(7) 0.011(9) -0.018(7)
C11 0.085(7) 0.080(7) 0.056(5) 0.030(5) 0.033(5) 0.044(6)
C12 0.059(6) 0.094(8) 0.076(7) 0.026(6) -0.010(5) 0.012(6)
C13 0.080(7) 0.051(5) 0.058(5) 0.023(4) 0.014(5) -0.009(5)
C14 0.075(7) 0.052(6) 0.117(9) 0.035(6) 0.015(7) 0.007(5)
C15 0.061(6) 0.058(6) 0.066(6) 0.004(5) 0.036(5) -0.011(5)
C16 0.052(5) 0.057(6) 0.094(7) -0.003(5) 0.031(5) 0.003(5)
C17 0.044(4) 0.041(4) 0.044(4) -0.002(3) 0.008(3) -0.002(3)
C18 0.071(7) 0.051(6) 0.084(7) -0.006(5) 0.005(6) -0.014(5)
C19 0.056(5) 0.080(6) 0.024(4) 0.001(4) 0.006(3) -0.009(5)
C20 0.079(7) 0.097(8) 0.043(5) 0.025(5) 0.018(5) -0.006(6)
C21 0.045(5) 0.057(5) 0.038(4) -0.004(4) -0.003(4) -0.017(4)
C22 0.075(7) 0.045(5) 0.068(6) -0.005(4) 0.000(5) 0.000(5)
C23 0.037(4) 0.065(5) 0.041(4) 0.004(4) -0.001(3) 0.009(4)
C24 0.045(5) 0.080(7) 0.051(5) 0.007(5) -0.006(4) 0.008(5)
Mo1B 0.0743(5) 0.0434(4) 0.0414(4) 0.0142(3) 0.0258(4) 0.0173(4)
Fe1B 0.0672(8) 0.0343(6) 0.0380(6) 0.0131(5) 0.0220(5) 0.0112(5)
Fe2B 0.0761(9) 0.0425(6) 0.0441(6) 0.0175(5) 0.0230(6) 0.0173(6)
Fe3B 0.0681(8) 0.0472(7) 0.0526(7) 0.0177(6) 0.0232(6) 0.0050(6)
S1B 0.0881(18) 0.0532(13) 0.0560(13) 0.0259(11) 0.0342(12) 0.0134(12)
S2B 0.0692(15) 0.0531(13) 0.0536(13) 0.0192(10) 0.0191(11) 0.0171(11)
S3B 0.0739(15) 0.0473(12) 0.0457(11) 0.0123(9) 0.0166(11) 0.0092(11)
S4B 0.0804(15) 0.0337(10) 0.0470(11) 0.0159(9) 0.0275(11) 0.0111(10)
P1B 0.118(2) 0.0443(13) 0.0615(16) 0.0117(12) 0.0335(16) 0.0221(14)
P2B 0.085(2) 0.090(2) 0.091(2) 0.0508(18) 0.0386(17) 0.0417(17)
P3B 0.086(2) 0.082(2) 0.116(3) 0.029(2) 0.005(2) -0.0185(18)
Cl1B 0.131(3) 0.097(2) 0.0543(15) 0.0163(14) 0.0098(16) 0.0141(19)
Cl2B 0.202(4) 0.101(2) 0.0500(15) 0.0157(15) 0.054(2) 0.011(2)
Cl3B 0.172(4) 0.159(4) 0.096(2) 0.026(2) 0.095(3) 0.027(3)
Cl4B 0.101(3) 0.171(4) 0.110(3) 0.034(3) 0.059(2) 0.031(2)
O1B 0.089(5) 0.069(4) 0.039(3) 0.013(3) 0.021(3) 0.028(4)
O2B 0.085(5) 0.069(4) 0.056(4) 0.019(3) 0.028(3) 0.024(4)
C1B 0.117(9) 0.045(5) 0.058(6) 0.021(4) 0.042(6) 0.028(5)
C2B 0.110(9) 0.050(5) 0.049(5) 0.012(4) 0.031(5) 0.015(5)
C3B 0.149(12) 0.064(7) 0.049(6) 0.012(5) 0.031(7) 0.014(7)
C4B 0.129(11) 0.082(8) 0.063(7) 0.019(6) 0.062(7) 0.019(8)
C5B 0.098(9) 0.076(7) 0.071(7) 0.017(6) 0.038(6) 0.016(6)
C6B 0.096(8) 0.053(5) 0.054(5) 0.023(4) 0.045(5) 0.021(5)
C7B 0.210(17) 0.057(7) 0.098(10) 0.032(7) 0.042(11) 0.021(9)
C8B 0.29(2) 0.059(8) 0.096(11) 0.021(7) -0.002(13) 0.058(11)
C9B 0.27(2) 0.058(8) 0.214(18) 0.062(10) 0.157(17) 0.091(11)
C11B 0.145(13) 0.063(8) 0.106(10) 0.005(7) 0.016(10) -0.002(8)
C12B 0.198(18) 0.091(10) 0.105(11) 0.017(9) -0.021(12) -0.042(11)
C13B 0.131(15) 0.107(14) 0.37(3) 0.139(19) 0.018(19) 0.049(12)
C14B 0.19(2) 0.064(10) 0.29(3) 0.074(14) 0.02(2) 0.029(12)
C15B 0.174(19) 0.22(2) 0.137(17) 0.033(16) -0.008(14) 0.111(18)
C16B 0.26(3) 0.25(3) 0.078(11) 0.025(14) 0.003(14) 0.15(2)
C17B 0.135(14) 0.204(19) 0.22(2) 0.149(18) 0.091(14) 0.082(13)
C18B 0.140(16) 0.47(4) 0.172(19) 0.19(3) 0.076(15) 0.14(2)
Mo1A 0.0536(4) 0.0479(4) 0.0333(3) 0.0165(3) 0.0103(3) 0.0177(3)
Fe1A 0.0496(6) 0.0379(6) 0.0347(5) 0.0137(4) 0.0113(5) 0.0081(5)
Fe2A 0.0498(7) 0.0392(6) 0.0395(6) 0.0162(5) 0.0074(5) 0.0068(5)
Fe3A 0.0454(7) 0.0655(8) 0.0421(6) 0.0229(6) 0.0102(5) 0.0069(6)
S1A 0.0610(13) 0.0630(14) 0.0473(12) 0.0299(10) 0.0149(10) 0.0077(11)
S2A 0.0578(13) 0.0683(14) 0.0393(11) 0.0229(10) 0.0097(9) 0.0248(11)
S3A 0.0511(12) 0.0388(10) 0.0435(11) 0.0113(8) 0.0088(9) 0.0054(9)
S4A 0.0603(13) 0.0390(10) 0.0363(10) 0.0123(8) 0.0102(9) -0.0027(9)
P1A 0.099(2) 0.0453(13) 0.0529(14) 0.0142(11) 0.0190(13) 0.0200(13)
P2A 0.0737(17) 0.0551(14) 0.0858(19) 0.0354(14) 0.0283(14) 0.0263(13)
P3A 0.0547(16) 0.115(3) 0.081(2) 0.0409(18) 0.0032(14) -0.0098(16)
Cl1A 0.133(3) 0.093(2) 0.0530(15) 0.0120(14) -0.0176(16) 0.0386(19)
Cl4A 0.094(2) 0.107(2) 0.0752(17) 0.0250(16) 0.0446(16) 0.0319(17)
Cl2A 0.198(4) 0.087(2) 0.0345(12) 0.0143(13) 0.0097(17) 0.022(2)
Cl3A 0.165(3) 0.0840(19) 0.0587(16) 0.0045(14) 0.0586(19) -0.002(2)
O1A 0.074(4) 0.055(3) 0.035(3) 0.016(3) 0.004(3) 0.017(3)
O2A 0.065(4) 0.072(4) 0.044(3) 0.021(3) 0.014(3) 0.024(3)
C1A 0.088(7) 0.039(4) 0.035(4) 0.012(3) 0.012(4) 0.015(4)
C2A 0.114(8) 0.044(5) 0.041(5) 0.014(4) -0.005(5) 0.014(5)
C3A 0.140(11) 0.050(5) 0.029(4) 0.013(4) 0.012(5) 0.010(6)
C4A 0.122(9) 0.050(5) 0.049(5) 0.017(4) 0.038(6) 0.007(6)
C5A 0.116(9) 0.056(6) 0.055(6) 0.023(5) 0.038(6) 0.024(6)
C6A 0.088(7) 0.049(5) 0.041(5) 0.020(4) 0.010(4) 0.015(5)
C7A 0.135(12) 0.081(9) 0.086(9) -0.005(7) -0.017(8) -0.015(8)
C8A 0.23(3) 0.19(2) 0.28(3) -0.12(2) -0.12(2) 0.052(19)
C9A 0.194(16) 0.058(7) 0.096(9) 0.021(6) 0.069(10) 0.046(8)
C10A 0.128(12) 0.142(13) 0.152(14) 0.080(11) 0.067(11) 0.079(11)
C11A 0.113(9) 0.064(7) 0.088(8) 0.035(6) 0.035(7) 0.012(6)
C12A 0.150(12) 0.060(7) 0.110(10) 0.028(7) 0.058(9) 0.002(7)
C13A 0.158(14) 0.047(6) 0.113(10) 0.028(7) 0.022(9) 0.022(8)
C14A 0.115(11) 0.050(7) 0.196(17) 0.033(9) -0.026(11) -0.012(7)
C15A 0.085(9) 0.159(14) 0.116(12) 0.072(11) -0.010(8) 0.014(9)
C16A 0.166(16) 0.100(11) 0.101(11) 0.007(9) -0.038(11) 0.043(10)
C17A 0.083(9) 0.125(11) 0.127(12) 0.046(9) 0.023(8) 0.043(8)
C18A 0.117(11) 0.168(14) 0.072(8) 0.029(9) 0.024(8) 0.062(10)
C21A 0.090(14) 0.52(6) 0.52(6) -0.35(5) 0.15(2) -0.10(2)
C22A 0.124(15) 0.26(3) 0.144(16) 0.001(17) 0.072(13) 0.035(16)
C24A 0.148(17) 0.083(12) 0.57(5) -0.10(2) 0.17(3) -0.045(12)
Mo1C 0.0290(3) 0.0341(3) 0.0274(3) -0.0041(2) 0.0077(2) 0.0053(2)
Fe1C 0.0353(5) 0.0343(5) 0.0272(5) 0.0020(4) 0.0106(4) 0.0095(4)
Fe2C 0.0353(6) 0.0519(6) 0.0273(5) 0.0006(4) 0.0058(4) 0.0113(5)
Fe3C 0.0408(6) 0.0352(5) 0.0301(5) 0.0015(4) 0.0114(4) 0.0045(4)
S1C 0.0486(11) 0.0563(12) 0.0283(9) 0.0056(8) 0.0120(8) 0.0101(9)
S2C 0.0348(9) 0.0409(10) 0.0269(8) -0.0021(7) 0.0040(7) 0.0065(8)
S3C 0.0328(9) 0.0455(11) 0.0417(10) -0.0044(8) 0.0105(8) 0.0023(8)
S4C 0.0466(11) 0.0453(10) 0.0317(9) 0.0103(8) 0.0164(8) 0.0175(8)
P1C 0.0550(13) 0.0399(11) 0.0568(13) 0.0102(10) 0.0165(11) 0.0136(10)
P2C 0.0511(15) 0.120(3) 0.0533(15) 0.0178(15) -0.0081(12) 0.0167(15)
P3C 0.0695(17) 0.0399(13) 0.116(2) -0.0001(14) 0.0443(17) -0.0021(12)
Cl1C 0.0571(14) 0.0823(17) 0.0640(14) -0.0404(13) 0.0159(11) -0.0166(12)
Cl2C 0.0751(15) 0.0593(13) 0.0465(11) -0.0173(10) 0.0269(11) 0.0096(11)
Cl3C 0.0533(13) 0.0896(18) 0.0674(14) -0.0120(13) 0.0326(11) 0.0179(12)
Cl4C 0.0328(11) 0.0987(19) 0.0718(15) -0.0309(14) 0.0103(10) 0.0002(11)
O1C 0.036(3) 0.044(3) 0.043(3) -0.013(2) 0.010(2) 0.000(2)
O2C 0.030(3) 0.048(3) 0.032(2) -0.008(2) 0.009(2) 0.005(2)
C1C 0.034(4) 0.035(4) 0.030(3) -0.003(3) 0.009(3) 0.006(3)
C2C 0.045(4) 0.034(4) 0.032(4) -0.001(3) 0.006(3) 0.005(3)
C3C 0.054(5) 0.040(4) 0.030(4) -0.001(3) 0.017(3) 0.018(4)
C4C 0.045(4) 0.047(4) 0.034(4) 0.006(3) 0.018(3) 0.014(3)
C5C 0.026(4) 0.049(4) 0.037(4) -0.007(3) 0.003(3) -0.002(3)
C6C 0.041(4) 0.034(4) 0.031(3) 0.001(3) 0.011(3) 0.013(3)
C7C 0.095(8) 0.081(7) 0.078(7) 0.037(6) 0.046(6) 0.039(6)
C8C 0.127(11) 0.115(11) 0.136(12) 0.089(10) 0.044(9) 0.038(9)
C9C 0.073(7) 0.090(8) 0.088(8) 0.042(7) 0.024(6) 0.033(6)
C10C 0.079(8) 0.078(8) 0.190(16) 0.056(10) -0.043(9) -0.013(7)
C11C 0.131(11) 0.050(6) 0.093(9) 0.009(6) 0.012(8) 0.018(7)
C12C 0.118(11) 0.059(7) 0.127(11) 0.006(7) -0.003(9) -0.035(7)
C13C 0.069(9) 0.27(2) 0.108(12) 0.053(14) -0.010(9) -0.002(12)
C14C 0.082(10) 0.24(2) 0.080(9) -0.024(11) 0.024(8) 0.022(11)
C15C 0.21(2) 0.156(17) 0.094(11) -0.027(11) -0.078(12) 0.005(15)
C16C 0.195(18) 0.181(18) 0.093(11) -0.074(12) -0.082(12) 0.088(16)
C17C 0.114(12) 0.198(19) 0.118(13) 0.097(13) -0.024(10) 0.014(12)
C18C 0.24(2) 0.143(16) 0.186(19) 0.108(15) -0.116(18) -0.064(16)
C19C 0.066(8) 0.101(10) 0.174(15) -0.020(10) 0.033(9) -0.014(7)
C20C 0.068(7) 0.081(8) 0.137(11) -0.018(7) 0.054(7) -0.006(6)
C21C 0.103(9) 0.040(5) 0.096(8) -0.011(5) -0.021(7) -0.008(5)
C22C 0.26(2) 0.098(12) 0.138(15) -0.012(11) 0.022(15) -0.002(14)
C23C 0.23(2) 0.096(11) 0.085(10) 0.001(8) 0.069(12) -0.045(12)
C24C 0.185(17) 0.107(12) 0.110(12) 0.069(10) -0.021(12) -0.034(12)
N1S 0.073(5) 0.045(4) 0.042(4) 0.019(3) 0.018(3) 0.000(3)
C1S 0.085(8) 0.091(8) 0.071(7) 0.024(6) 0.043(6) 0.022(6)
C2S 0.136(12) 0.089(9) 0.123(11) 0.043(8) 0.063(9) 0.049(8)
C3S 0.080(8) 0.074(7) 0.083(8) 0.021(6) 0.000(6) 0.025(6)
C4S 0.076(10) 0.159(17) 0.29(3) 0.012(17) -0.039(14) -0.006(11)
C5S 0.077(7) 0.065(6) 0.066(6) 0.031(5) 0.018(5) 0.013(5)
C6S 0.133(11) 0.063(7) 0.096(9) 0.017(6) 0.035(8) 0.027(7)
C7S 0.100(9) 0.054(6) 0.090(8) 0.007(5) 0.052(7) -0.004(6)
C8S 0.091(10) 0.115(12) 0.174(16) -0.045(11) 0.022(10) -0.025(9)
N2S 0.076(6) 0.061(5) 0.085(6) 0.037(4) 0.036(5) 0.013(4)
C9S 0.088(11) 0.115(13) 0.28(3) 0.017(14) 0.050(14) 0.008(10)
C11S 0.211(17) 0.101(11) 0.094(10) 0.055(9) 0.066(11) 0.014(11)
C12S 0.168(13) 0.087(9) 0.075(8) 0.030(7) 0.066(8) 0.033(9)
C13S 0.088(8) 0.113(9) 0.063(7) 0.037(6) 0.017(6) -0.014(7)
C14S 0.061(8) 0.28(2) 0.075(9) 0.012(11) 0.010(7) 0.012(11)
C15S 0.217(19) 0.075(9) 0.125(13) 0.036(9) 0.078(13) 0.033(10)
C16S 0.131(13) 0.094(10) 0.139(14) -0.002(10) 0.013(11) 0.016(9)
N3S 0.141(15) 0.21(2) 0.162(15) 0.064(15) -0.001(11) 0.027(13)
C17S 0.137(19) 0.16(2) 0.124(14) 0.047(15) 0.001(13) -0.025(15)
C18S 0.24(3) 0.158(19) 0.26(3) 0.073(19) 0.02(2) 0.083(19)

loop_
_atom_type_symbol
_atom_type_description
_atom_type_scat_dispersion_real
_atom_type_scat_dispersion_imag
_atom_type_scat_source
C C 0.0033 0.0016 'International Tables Vol C Tables 4.2.6.8 and 6.1.1.4'
H H 0.0000 0.0000 'International Tables Vol C Tables 4.2.6.8 and 6.1.1.4'
N N 0.0061 0.0033 'International Tables Vol C Tables 4.2.6.8 and 6.1.1.4'
O O 0.0106 0.0060 'International Tables Vol C Tables 4.2.6.8 and 6.1.1.4'
P P 0.1023 0.0942 'International Tables Vol C Tables 4.2.6.8 and 6.1.1.4'
S S 0.1246 0.1234 'International Tables Vol C Tables 4.2.6.8 and 6.1.1.4'
Cl Cl 0.1484 0.1585 'International Tables Vol C Tables 4.2.6.8 and 6.1.1.4'
Fe Fe 0.3463 0.8444 'International Tables Vol C Tables 4.2.6.8 and 6.1.1.4'
Mo Mo -1.6832 0.6857 'International Tables Vol C Tables 4.2.6.8 and 6.1.1.4'

loop_
_geom_angle_atom_site_label_1
_geom_angle_atom_site_label_2
_geom_angle_atom_site_label_3
_geom_angle
_geom_angle_site_symmetry_1
_geom_angle_site_symmetry_3
_geom_angle_publ_flag
O2 Mo1 O1 76.29(17) . . ?
O2 Mo1 S1 88.70(15) . . ?
O1 Mo1 S1 87.19(14) . . ?
O2 Mo1 S3 163.88(14) . . ?
O1 Mo1 S3 90.85(12) . . ?
S1 Mo1 S3 100.51(6) . . ?
O2 Mo1 S2 87.57(13) . . ?
O1 Mo1 S2 161.70(13) . . ?
S1 Mo1 S2 101.21(7) . . ?
S3 Mo1 S2 103.37(7) . . ?
O2 Mo1 P1 81.21(15) . . ?
O1 Mo1 P1 82.46(14) . . ?
S1 Mo1 P1 166.98(6) . . ?
S3 Mo1 P1 87.57(7) . . ?
S2 Mo1 P1 86.65(7) . . ?
O2 Mo1 Fe1 138.87(12) . . ?
O1 Mo1 Fe1 142.51(12) . . ?
S1 Mo1 Fe1 102.95(5) . . ?
S3 Mo1 Fe1 52.01(5) . . ?
S2 Mo1 Fe1 51.67(5) . . ?
P1 Mo1 Fe1 90.06(5) . . ?
O2 Mo1 Fe3 100.40(14) . . ?
O1 Mo1 Fe3 139.18(13) . . ?
S1 Mo1 Fe3 52.00(5) . . ?
S3 Mo1 Fe3 95.69(6) . . ?
S2 Mo1 Fe3 51.73(5) . . ?
P1 Mo1 Fe3 137.92(5) . . ?
Fe1 Mo1 Fe3 61.04(4) . . ?
O2 Mo1 Fe2 140.39(14) . . ?
O1 Mo1 Fe2 102.40(13) . . ?
S1 Mo1 Fe2 51.91(5) . . ?
S3 Mo1 Fe2 51.37(5) . . ?
S2 Mo1 Fe2 95.52(5) . . ?
P1 Mo1 Fe2 138.34(6) . . ?
Fe1 Mo1 Fe2 60.83(4) . . ?
Fe3 Mo1 Fe2 54.58(4) . . ?
S4 Fe1 S2 109.71(8) 2_755 . ?
S4 Fe1 S3 111.01(8) 2_755 . ?
S2 Fe1 S3 115.07(7) . . ?
S4 Fe1 Fe1 105.92(7) 2_755 2_755 ?
S2 Fe1 Fe1 106.60(7) . 2_755 ?
S3 Fe1 Fe1 108.03(7) . 2_755 ?
S4 Fe1 Mo1 136.27(6) 2_755 . ?
S2 Fe1 Mo1 57.79(5) . . ?
S3 Fe1 Mo1 57.66(5) . . ?
Fe1 Fe1 Mo1 117.79(6) 2_755 . ?
S4 Fe1 Fe3 150.40(6) 2_755 . ?
S2 Fe1 Fe3 52.45(6) . . ?
S3 Fe1 Fe3 98.51(6) . . ?
Fe1 Fe1 Fe3 65.16(5) 2_755 . ?
Mo1 Fe1 Fe3 59.51(4) . . ?
S4 Fe1 Fe2 151.03(6) 2_755 . ?
S2 Fe1 Fe2 99.23(6) . . ?
S3 Fe1 Fe2 52.27(5) . . ?
Fe1 Fe1 Fe2 65.66(5) 2_755 . ?
Mo1 Fe1 Fe2 60.05(3) . . ?
Fe3 Fe1 Fe2 53.91(4) . . ?
S4 Fe1 Fe3 52.53(5) 2_755 2_755 ?
S2 Fe1 Fe3 147.61(6) . 2_755 ?
S3 Fe1 Fe3 97.26(6) . 2_755 ?
Fe1 Fe1 Fe3 62.30(5) 2_755 2_755 ?
Mo1 Fe1 Fe3 154.52(4) . 2_755 ?
Fe3 Fe1 Fe3 127.46(4) . 2_755 ?
Fe2 Fe1 Fe3 102.37(4) . 2_755 ?
S4 Fe1 Fe2 52.39(6) 2_755 2_755 ?
S2 Fe1 Fe2 95.30(6) . 2_755 ?
S3 Fe1 Fe2 149.56(6) . 2_755 ?
Fe1 Fe1 Fe2 62.07(5) 2_755 2_755 ?
Mo1 Fe1 Fe2 152.72(5) . 2_755 ?
Fe3 Fe1 Fe2 101.92(5) . 2_755 ?
Fe2 Fe1 Fe2 127.73(4) . 2_755 ?
Fe3 Fe1 Fe2 52.32(4) 2_755 2_755 ?
S3 Fe2 S1 110.68(8) . . ?
S3 Fe2 S4 146.60(8) . . ?
S1 Fe2 S4 85.32(7) . . ?
S3 Fe2 P2 97.70(8) . . ?
S1 Fe2 P2 111.30(8) . . ?
S4 Fe2 P2 103.50(8) . . ?
S3 Fe2 Fe3 106.71(6) . . ?
S1 Fe2 Fe3 56.39(6) . . ?
S4 Fe2 Fe3 57.02(6) . . ?
P2 Fe2 Fe3 155.28(7) . . ?
S3 Fe2 Mo1 57.33(5) . . ?
S1 Fe2 Mo1 56.71(6) . . ?
S4 Fe2 Mo1 119.06(6) . . ?
P2 Fe2 Mo1 132.56(7) . . ?
Fe3 Fe2 Mo1 62.21(4) . . ?
S3 Fe2 Fe1 52.65(5) . . ?
S1 Fe2 Fe1 105.43(6) . . ?
S4 Fe2 Fe1 95.54(6) . . ?
P2 Fe2 Fe1 139.60(7) . . ?
Fe3 Fe2 Fe1 62.96(4) . . ?
Mo1 Fe2 Fe1 59.12(4) . . ?
S3 Fe2 Fe1 96.82(6) . 2_755 ?
S1 Fe2 Fe1 118.45(7) . 2_755 ?
S4 Fe2 Fe1 50.34(5) . 2_755 ?
P2 Fe2 Fe1 118.24(7) . 2_755 ?
Fe3 Fe2 Fe1 63.39(4) . 2_755 ?
Mo1 Fe2 Fe1 105.28(5) . 2_755 ?
Fe1 Fe2 Fe1 52.27(4) . 2_755 ?
S2 Fe3 S1 111.84(8) . . ?
S2 Fe3 S4 146.12(7) . . ?
S1 Fe3 S4 85.74(8) . . ?
S2 Fe3 P3 102.52(8) . . ?
S1 Fe3 P3 107.23(7) . . ?
S4 Fe3 P3 99.12(8) . . ?
S2 Fe3 Fe2 107.24(6) . . ?
S1 Fe3 Fe2 56.76(5) . . ?
S4 Fe3 Fe2 57.36(6) . . ?
P3 Fe3 Fe2 149.83(7) . . ?
S2 Fe3 Mo1 57.73(5) . . ?
S1 Fe3 Mo1 57.19(5) . . ?
S4 Fe3 Mo1 120.38(6) . . ?
P3 Fe3 Mo1 133.51(7) . . ?
Fe2 Fe3 Mo1 63.21(4) . . ?
S2 Fe3 Fe1 52.35(5) . . ?
S1 Fe3 Fe1 105.84(6) . . ?
S4 Fe3 Fe1 95.86(6) . . ?
P3 Fe3 Fe1 144.48(7) . . ?
Fe2 Fe3 Fe1 63.13(5) . . ?
Mo1 Fe3 Fe1 59.45(4) . . ?
S2 Fe3 Fe1 95.83(6) . 2_755 ?
S1 Fe3 Fe1 119.68(6) . 2_755 ?
S4 Fe3 Fe1 50.72(5) . 2_755 ?
P3 Fe3 Fe1 117.78(7) . 2_755 ?
Fe2 Fe3 Fe1 64.28(4) . 2_755 ?
Mo1 Fe3 Fe1 106.54(5) . 2_755 ?
Fe1 Fe3 Fe1 52.54(4) . 2_755 ?
Fe3 S1 Fe2 66.85(6) . . ?
Fe3 S1 Mo1 70.81(6) . . ?
Fe2 S1 Mo1 71.38(6) . . ?
Fe1 S2 Fe3 75.20(6) . . ?
Fe1 S2 Mo1 70.54(6) . . ?
Fe3 S2 Mo1 70.54(6) . . ?
Fe2 S3 Fe1 75.09(7) . . ?
Fe2 S3 Mo1 71.30(6) . . ?
Fe1 S3 Mo1 70.33(6) . . ?
Fe1 S4 Fe3 76.75(7) 2_755 . ?
Fe1 S4 Fe2 77.27(7) 2_755 . ?
Fe3 S4 Fe2 65.62(6) . . ?
C9 P1 C7 105.8(5) . . ?
C9 P1 C11 99.5(5) . . ?
C7 P1 C11 101.1(4) . . ?
C9 P1 Mo1 116.7(4) . . ?
C7 P1 Mo1 110.9(3) . . ?
C11 P1 Mo1 120.7(3) . . ?
C17 P2 C15 105.6(4) . . ?
C17 P2 C13 105.4(4) . . ?
C15 P2 C13 100.7(4) . . ?
C17 P2 Fe2 113.4(3) . . ?
C15 P2 Fe2 112.9(3) . . ?
C13 P2 Fe2 117.5(3) . . ?
C21 P3 C23 104.0(4) . . ?
C21 P3 C19 102.7(4) . . ?
C23 P3 C19 104.4(4) . . ?
C21 P3 Fe3 116.4(3) . . ?
C23 P3 Fe3 114.1(3) . . ?
C19 P3 Fe3 113.9(3) . . ?
C1 O1 Mo1 113.7(4) . . ?
C6 O2 Mo1 114.3(4) . . ?
O1 C1 C2 123.5(6) . . ?
O1 C1 C6 116.4(5) . . ?
C2 C1 C6 120.1(6) . . ?
C1 C2 C3 120.0(6) . . ?
C1 C2 Cl1 118.9(5) . . ?
C3 C2 Cl1 121.1(5) . . ?
C4 C3 C2 120.5(6) . . ?
C4 C3 Cl2 120.1(5) . . ?
C2 C3 Cl2 119.3(6) . . ?
C3 C4 C5 119.9(6) . . ?
C3 C4 Cl3 120.3(5) . . ?
C5 C4 Cl3 119.8(5) . . ?
C6 C5 C4 121.6(6) . . ?
C6 C5 Cl4 117.3(5) . . ?
C4 C5 Cl4 121.0(5) . . ?
O2 C6 C5 124.8(6) . . ?
O2 C6 C1 117.4(5) . . ?
C5 C6 C1 117.8(6) . . ?
C8 C7 P1 118.3(7) . . ?
C10 C9 P1 113.7(8) . . ?
C12 C11 P1 114.6(7) . . ?
C14 C13 P2 114.4(7) . . ?
C16 C15 P2 116.0(6) . . ?
C18 C17 P2 117.4(6) . . ?
C20 C19 P3 113.1(6) . . ?
C22 C21 P3 113.7(6) . . ?
C24 C23 P3 118.3(6) . . ?
O1B Mo1B O2B 77.3(2) . . ?
O1B Mo1B S2B 162.43(17) . . ?
O2B Mo1B S2B 89.29(18) . . ?
O1B Mo1B S3B 87.55(19) . . ?
O2B Mo1B S3B 161.80(19) . . ?
S2B Mo1B S3B 103.33(9) . . ?
O1B Mo1B S1B 88.44(18) . . ?
O2B Mo1B S1B 86.50(18) . . ?
S2B Mo1B S1B 102.14(9) . . ?
S3B Mo1B S1B 103.26(9) . . ?
O1B Mo1B P1B 81.52(18) . . ?
O2B Mo1B P1B 82.35(19) . . ?
S2B Mo1B P1B 85.56(10) . . ?
S3B Mo1B P1B 85.57(10) . . ?
S1B Mo1B P1B 166.38(8) . . ?
O1B Mo1B Fe2B 97.67(17) . . ?
O2B Mo1B Fe2B 138.62(18) . . ?
S2B Mo1B Fe2B 99.90(7) . . ?
S3B Mo1B Fe2B 52.74(6) . . ?
S1B Mo1B Fe2B 52.15(7) . . ?
P1B Mo1B Fe2B 138.20(8) . . ?
O1B Mo1B Fe3B 140.33(17) . . ?
O2B Mo1B Fe3B 99.19(19) . . ?
S2B Mo1B Fe3B 52.41(7) . . ?
S3B Mo1B Fe3B 98.91(7) . . ?
S1B Mo1B Fe3B 51.93(7) . . ?
P1B Mo1B Fe3B 137.76(8) . . ?
Fe2B Mo1B Fe3B 58.89(5) . . ?
O1B Mo1B Fe1B 140.18(19) . . ?
O2B Mo1B Fe1B 142.24(18) . . ?
S2B Mo1B Fe1B 53.14(6) . . ?
S3B Mo1B Fe1B 52.76(7) . . ?
S1B Mo1B Fe1B 97.03(7) . . ?
P1B Mo1B Fe1B 96.57(7) . . ?
Fe2B Mo1B Fe1B 58.00(4) . . ?
Fe3B Mo1B Fe1B 57.12(4) . . ?
S4B Fe1B S3B 113.59(10) 2_656 . ?
S4B Fe1B S2B 113.54(10) 2_656 . ?
S3B Fe1B S2B 109.10(10) . . ?
S4B Fe1B S4B 107.55(7) 2_656 . ?
S3B Fe1B S4B 105.52(9) . . ?
S2B Fe1B S4B 107.01(10) . . ?
S4B Fe1B Fe3B 141.44(9) 2_656 . ?
S3B Fe1B Fe3B 104.67(8) . . ?
S2B Fe1B Fe3B 54.64(7) . . ?
S4B Fe1B Fe3B 55.37(7) . . ?
S4B Fe1B Fe2B 142.40(8) 2_656 . ?
S3B Fe1B Fe2B 54.44(7) . . ?
S2B Fe1B Fe2B 103.80(8) . . ?
S4B Fe1B Fe2B 54.84(6) . . ?
Fe3B Fe1B Fe2B 60.94(5) . . ?
S4B Fe1B Mo1B 148.87(7) 2_656 . ?
S3B Fe1B Mo1B 56.07(7) . . ?
S2B Fe1B Mo1B 55.89(7) . . ?
S4B Fe1B Mo1B 103.58(7) . . ?
Fe3B Fe1B Mo1B 60.93(5) . . ?
Fe2B Fe1B Mo1B 60.10(4) . . ?
S4B Fe1B Fe1B 56.73(6) 2_656 2_656 ?
S3B Fe1B Fe1B 124.06(9) . 2_656 ?
S2B Fe1B Fe1B 125.53(10) . 2_656 ?
S4B Fe1B Fe1B 50.82(6) . 2_656 ?
Fe3B Fe1B Fe1B 97.90(7) . 2_656 ?
Fe2B Fe1B Fe1B 98.00(6) . 2_656 ?
Mo1B Fe1B Fe1B 154.40(7) . 2_656 ?
S1B Fe2B S3B 113.84(10) . . ?
S1B Fe2B S4B 102.92(11) . . ?
S3B Fe2B S4B 110.31(9) . . ?
S1B Fe2B P2B 109.77(11) . . ?
S3B Fe2B P2B 107.85(12) . . ?
S4B Fe2B P2B 112.20(11) . . ?
S1B Fe2B Fe1B 105.06(8) . . ?
S3B Fe2B Fe1B 55.39(7) . . ?
S4B Fe2B Fe1B 59.03(6) . . ?
P2B Fe2B Fe1B 145.16(10) . . ?
S1B Fe2B Fe3B 54.34(8) . . ?
S3B Fe2B Fe3B 103.86(9) . . ?
S4B Fe2B Fe3B 55.83(7) . . ?
P2B Fe2B Fe3B 148.27(11) . . ?
Fe1B Fe2B Fe3B 59.03(5) . . ?
S1B Fe2B Mo1B 58.76(7) . . ?
S3B Fe2B Mo1B 57.07(7) . . ?
S4B Fe2B Mo1B 108.34(8) . . ?
P2B Fe2B Mo1B 139.45(10) . . ?
Fe1B Fe2B Mo1B 61.90(4) . . ?
Fe3B Fe2B Mo1B 60.95(5) . . ?
S2B Fe3B S1B 112.40(10) . . ?
S2B Fe3B S4B 112.26(9) . . ?
S1B Fe3B S4B 102.63(10) . . ?
S2B Fe3B P3B 104.75(13) . . ?
S1B Fe3B P3B 115.71(13) . . ?
S4B Fe3B P3B 109.28(13) . . ?
S2B Fe3B Fe1B 56.21(7) . . ?
S1B Fe3B Fe1B 105.85(9) . . ?
S4B Fe3B Fe1B 59.36(6) . . ?
P3B Fe3B Fe1B 138.44(11) . . ?
S2B Fe3B Fe2B 104.30(9) . . ?
S1B Fe3B Fe2B 54.25(8) . . ?
S4B Fe3B Fe2B 55.58(7) . . ?
P3B Fe3B Fe2B 150.77(11) . . ?
Fe1B Fe3B Fe2B 60.03(5) . . ?
S2B Fe3B Mo1B 56.68(7) . . ?
S1B Fe3B Mo1B 58.39(7) . . ?
S4B Fe3B Mo1B 107.45(8) . . ?
P3B Fe3B Mo1B 143.08(12) . . ?
Fe1B Fe3B Mo1B 61.95(5) . . ?
Fe2B Fe3B Mo1B 60.16(5) . . ?
Fe2B S1B Fe3B 71.41(8) . . ?
Fe2B S1B Mo1B 69.09(8) . . ?
Fe3B S1B Mo1B 69.68(8) . . ?
Fe3B S2B Fe1B 69.15(8) . . ?
Fe3B S2B Mo1B 70.91(8) . . ?
Fe1B S2B Mo1B 70.98(8) . . ?
Fe2B S3B Fe1B 70.17(8) . . ?
Fe2B S3B Mo1B 70.19(8) . . ?
Fe1B S3B Mo1B 71.17(8) . . ?
Fe1B S4B Fe2B 124.74(11) 2_656 . ?
Fe1B S4B Fe3B 123.22(10) 2_656 . ?
Fe2B S4B Fe3B 68.59(8) . . ?
Fe1B S4B Fe1B 72.45(7) 2_656 . ?
Fe2B S4B Fe1B 66.12(7) . . ?
Fe3B S4B Fe1B 65.27(7) . . ?
C11B P1B C7B 100.6(7) . . ?
C11B P1B C9B 103.8(7) . . ?
C7B P1B C9B 109.0(7) . . ?
C11B P1B Mo1B 115.1(4) . . ?
C7B P1B Mo1B 118.2(4) . . ?
C9B P1B Mo1B 109.0(4) . . ?
C15B P2B C13B 99.4(11) . . ?
C15B P2B C17B 101.7(10) . . ?
C13B P2B C17B 103.5(9) . . ?
C15B P2B Fe2B 115.5(6) . . ?
C13B P2B Fe2B 115.1(6) . . ?
C17B P2B Fe2B 119.0(5) . . ?
C23B P3B C19B 98.2(11) . . ?
C23B P3B C21B 113.0(13) . . ?
C19B P3B C21B 104.4(12) . . ?
C23B P3B Fe3B 112.6(9) . . ?
C19B P3B Fe3B 115.8(7) . . ?
C21B P3B Fe3B 112.0(9) . . ?
C1B O1B Mo1B 114.5(7) . . ?
C6B O2B Mo1B 113.6(6) . . ?
O1B C1B C2B 124.0(11) . . ?
O1B C1B C6B 116.7(8) . . ?
C2B C1B C6B 119.3(9) . . ?
C3B C2B C1B 119.6(11) . . ?
C3B C2B Cl1B 123.2(9) . . ?
C1B C2B Cl1B 117.2(8) . . ?
C4B C3B C2B 121.6(10) . . ?
C4B C3B Cl2B 120.5(10) . . ?
C2B C3B Cl2B 118.0(11) . . ?
C3B C4B C5B 121.0(10) . . ?
C3B C4B Cl3B 120.6(9) . . ?
C5B C4B Cl3B 118.4(11) . . ?
C6B C5B C4B 120.3(11) . . ?
C6B C5B Cl4B 117.3(9) . . ?
C4B C5B Cl4B 122.4(9) . . ?
O2B C6B C5B 123.9(10) . . ?
O2B C6B C1B 117.9(8) . . ?
C5B C6B C1B 118.2(9) . . ?
C8B C7B P1B 116.5(13) . . ?
C10B C9B P1B 114.7(17) . . ?
C12B C11B P1B 113.1(10) . . ?
C14B C13B P2B 124.1(13) . . ?
C16B C15B P2B 121.0(16) . . ?
C18B C17B P2B 116.8(15) . . ?
C20B C19B P3B 99.3(16) . . ?
C22B C21B P3B 101(2) . . ?
C24B C23B P3B 124(2) . . ?
O2A Mo1A O1A 76.6(2) . . ?
O2A Mo1A S2A 88.52(16) . . ?
O1A Mo1A S2A 162.20(16) . . ?
O2A Mo1A S3A 161.75(18) . . ?
O1A Mo1A S3A 89.15(17) . . ?
S2A Mo1A S3A 103.18(8) . . ?
O2A Mo1A S1A 87.54(18) . . ?
O1A Mo1A S1A 86.87(17) . . ?
S2A Mo1A S1A 102.42(9) . . ?
S3A Mo1A S1A 103.22(8) . . ?
O2A Mo1A P1A 82.50(18) . . ?
O1A Mo1A P1A 80.45(17) . . ?
S2A Mo1A P1A 88.05(9) . . ?
S3A Mo1A P1A 83.94(8) . . ?
S1A Mo1A P1A 165.39(8) . . ?
O2A Mo1A Fe2A 139.86(17) . . ?
O1A Mo1A Fe2A 98.43(16) . . ?
S2A Mo1A Fe2A 99.26(7) . . ?
S3A Mo1A Fe2A 52.76(6) . . ?
S1A Mo1A Fe2A 52.32(6) . . ?
P1A Mo1A Fe2A 136.67(7) . . ?
O2A Mo1A Fe3A 99.24(18) . . ?
O1A Mo1A Fe3A 138.73(16) . . ?
S2A Mo1A Fe3A 52.69(7) . . ?
S3A Mo1A Fe3A 99.00(6) . . ?
S1A Mo1A Fe3A 51.86(6) . . ?
P1A Mo1A Fe3A 140.42(7) . . ?
Fe2A Mo1A Fe3A 58.37(4) . . ?
O2A Mo1A Fe1A 141.15(16) . . ?
O1A Mo1A Fe1A 141.93(17) . . ?
S2A Mo1A Fe1A 52.73(6) . . ?
S3A Mo1A Fe1A 52.98(6) . . ?
S1A Mo1A Fe1A 97.33(7) . . ?
P1A Mo1A Fe1A 97.14(7) . . ?
Fe2A Mo1A Fe1A 57.75(4) . . ?
Fe3A Mo1A Fe1A 57.32(4) . . ?
S4A Fe1A S2A 111.52(9) 2_665 . ?
S4A Fe1A S3A 115.39(9) 2_665 . ?
S2A Fe1A S3A 109.20(9) . . ?
S4A Fe1A S4A 107.26(7) 2_665 . ?
S2A Fe1A S4A 107.02(9) . . ?
S3A Fe1A S4A 105.96(8) . . ?
S4A Fe1A Fe3A 140.28(8) 2_665 . ?
S2A Fe1A Fe3A 54.92(7) . . ?
S3A Fe1A Fe3A 104.15(7) . . ?
S4A Fe1A Fe3A 55.50(6) . . ?
S4A Fe1A Fe2A 144.14(8) 2_665 . ?
S2A Fe1A Fe2A 103.91(7) . . ?
S3A Fe1A Fe2A 54.53(6) . . ?
S4A Fe1A Fe2A 55.24(6) . . ?
Fe3A Fe1A Fe2A 60.39(5) . . ?
S4A Fe1A Mo1A 148.56(7) 2_665 . ?
S2A Fe1A Mo1A 56.05(6) . . ?
S3A Fe1A Mo1A 55.98(6) . . ?
S4A Fe1A Mo1A 104.13(7) . . ?
Fe3A Fe1A Mo1A 60.74(5) . . ?
Fe2A Fe1A Mo1A 60.23(4) . . ?
S4A Fe1A Fe1A 56.51(6) 2_665 2_665 ?
S2A Fe1A Fe1A 123.58(9) . 2_665 ?
S3A Fe1A Fe1A 126.00(8) . 2_665 ?
S4A Fe1A Fe1A 50.75(6) . 2_665 ?
Fe3A Fe1A Fe1A 97.41(7) . 2_665 ?
Fe2A Fe1A Fe1A 99.16(6) . 2_665 ?
Mo1A Fe1A Fe1A 154.82(7) . 2_665 ?
S3A Fe2A S1A 113.38(10) . . ?
S3A Fe2A S4A 110.69(8) . . ?
S1A Fe2A S4A 103.80(9) . . ?
S3A Fe2A P2A 101.69(10) . . ?
S1A Fe2A P2A 113.55(10) . . ?
S4A Fe2A P2A 114.09(10) . . ?
S3A Fe2A Fe1A 55.76(6) . . ?
S1A Fe2A Fe1A 105.45(8) . . ?
S4A Fe2A Fe1A 59.09(6) . . ?
P2A Fe2A Fe1A 140.61(9) . . ?
S3A Fe2A Fe3A 104.49(7) . . ?
S1A Fe2A Fe3A 54.47(7) . . ?
S4A Fe2A Fe3A 56.29(7) . . ?
P2A Fe2A Fe3A 153.82(9) . . ?
Fe1A Fe2A Fe3A 59.60(5) . . ?
S3A Fe2A Mo1A 57.03(6) . . ?
S1A Fe2A Mo1A 58.59(7) . . ?
S4A Fe2A Mo1A 108.61(7) . . ?
P2A Fe2A Mo1A 137.00(9) . . ?
Fe1A Fe2A Mo1A 62.02(4) . . ?
Fe3A Fe2A Mo1A 61.11(5) . . ?
S1A Fe3A S2A 112.57(10) . . ?
S1A Fe3A P3A 106.89(11) . . ?
S2A Fe3A P3A 113.03(12) . . ?
S1A Fe3A S4A 103.96(9) . . ?
S2A Fe3A S4A 111.13(9) . . ?
P3A Fe3A S4A 108.76(12) . . ?
S1A Fe3A Fe1A 106.10(8) . . ?
S2A Fe3A Fe1A 55.61(7) . . ?
P3A Fe3A Fe1A 146.82(9) . . ?
S4A Fe3A Fe1A 59.20(6) . . ?
S1A Fe3A Fe2A 54.83(7) . . ?
S2A Fe3A Fe2A 104.14(8) . . ?
P3A Fe3A Fe2A 142.80(11) . . ?
S4A Fe3A Fe2A 56.12(7) . . ?
Fe1A Fe3A Fe2A 60.01(5) . . ?
S1A Fe3A Mo1A 58.44(7) . . ?
S2A Fe3A Mo1A 56.71(7) . . ?
P3A Fe3A Mo1A 142.88(11) . . ?
S4A Fe3A Mo1A 107.97(7) . . ?
Fe1A Fe3A Mo1A 61.94(4) . . ?
Fe2A Fe3A Mo1A 60.52(5) . . ?
Fe3A S1A Fe2A 70.70(7) . . ?
Fe3A S1A Mo1A 69.70(7) . . ?
Fe2A S1A Mo1A 69.09(7) . . ?
Fe3A S2A Fe1A 69.46(8) . . ?
Fe3A S2A Mo1A 70.60(7) . . ?
Fe1A S2A Mo1A 71.22(7) . . ?
Fe2A S3A Fe1A 69.70(7) . . ?
Fe2A S3A Mo1A 70.21(7) . . ?
Fe1A S3A Mo1A 71.04(7) . . ?
Fe1A S4A Fe2A 126.10(10) 2_665 . ?
Fe1A S4A Fe3A 122.60(10) 2_665 . ?
Fe2A S4A Fe3A 67.59(7) . . ?
Fe1A S4A Fe1A 72.74(7) 2_665 . ?
Fe2A S4A Fe1A 65.68(7) . . ?
Fe3A S4A Fe1A 65.31(7) . . ?
C9A P1A C11A 102.7(5) . . ?
C9A P1A C7A 101.9(7) . . ?
C11A P1A C7A 104.9(6) . . ?
C9A P1A Mo1A 114.8(5) . . ?
C11A P1A Mo1A 119.5(4) . . ?
C7A P1A Mo1A 111.1(4) . . ?
C13A P2A C17A 105.6(7) . . ?
C13A P2A C15A 105.9(7) . . ?
C17A P2A C15A 97.4(6) . . ?
C13A P2A Fe2A 117.0(5) . . ?
C17A P2A Fe2A 117.0(4) . . ?
C15A P2A Fe2A 111.7(5) . . ?
C21A P3A C19A 98.7(16) . . ?
C21A P3A C23A 91.1(17) . . ?
C19A P3A C23A 109.0(15) . . ?
C21A P3A Fe3A 115.3(8) . . ?
C19A P3A Fe3A 121.2(10) . . ?
C23A P3A Fe3A 116.3(11) . . ?
C1A O1A Mo1A 113.7(5) . . ?
C6A O2A Mo1A 114.5(6) . . ?
O1A C1A C2A 123.5(9) . . ?
O1A C1A C6A 117.5(7) . . ?
C2A C1A C6A 119.0(9) . . ?
C1A C2A C3A 120.7(10) . . ?
C1A C2A Cl1A 118.5(8) . . ?
C3A C2A Cl1A 120.9(7) . . ?
C4A C3A C2A 120.6(8) . . ?
C4A C3A Cl2A 119.5(8) . . ?
C2A C3A Cl2A 119.8(9) . . ?
C3A C4A C5A 119.5(9) . . ?
C3A C4A Cl3A 121.1(8) . . ?
C5A C4A Cl3A 119.3(9) . . ?
C6A C5A C4A 119.5(10) . . ?
C6A C5A Cl4A 119.8(8) . . ?
C4A C5A Cl4A 120.7(8) . . ?
O2A C6A C5A 122.4(9) . . ?
O2A C6A C1A 116.9(8) . . ?
C5A C6A C1A 120.6(8) . . ?
C8A C7A P1A 122.7(13) . . ?
C10A C9A P1A 113.2(10) . . ?
C12A C11A P1A 116.5(8) . . ?
C14A C13A P2A 116.2(10) . . ?
C16A C15A P2A 116.3(10) . . ?
C18A C17A P2A 111.1(10) . . ?
C20A C19A P3A 127(3) . . ?
C22A C21A P3A 128.8(17) . . ?
C24A C23A P3A 124(3) . . ?
O2C Mo1C O1C 76.64(18) . . ?
O2C Mo1C S2C 87.11(13) . . ?
O1C Mo1C S2C 159.69(15) . . ?
O2C Mo1C S3C 163.34(14) . . ?
O1C Mo1C S3C 89.54(14) . . ?
S2C Mo1C S3C 104.11(7) . . ?
O2C Mo1C S1C 86.92(15) . . ?
O1C Mo1C S1C 88.49(16) . . ?
S2C Mo1C S1C 102.89(7) . . ?
S3C Mo1C S1C 102.18(8) . . ?
O2C Mo1C P1C 85.59(15) . . ?
O1C Mo1C P1C 81.23(16) . . ?
S2C Mo1C P1C 85.50(7) . . ?
S3C Mo1C P1C 83.10(8) . . ?
S1C Mo1C P1C 168.45(7) . . ?
O2C Mo1C Fe3C 98.00(14) . . ?
O1C Mo1C Fe3C 140.92(16) . . ?
S2C Mo1C Fe3C 52.71(6) . . ?
S3C Mo1C Fe3C 98.61(6) . . ?
S1C Mo1C Fe3C 52.43(5) . . ?
P1C Mo1C Fe3C 137.54(6) . . ?
O2C Mo1C Fe2C 139.12(15) . . ?
O1C Mo1C Fe2C 100.90(15) . . ?
S2C Mo1C Fe2C 99.35(6) . . ?
S3C Mo1C Fe2C 52.11(6) . . ?
S1C Mo1C Fe2C 52.24(6) . . ?
P1C Mo1C Fe2C 134.93(6) . . ?
Fe3C Mo1C Fe2C 58.12(4) . . ?
O2C Mo1C Fe1C 140.16(12) . . ?
O1C Mo1C Fe1C 142.48(14) . . ?
S2C Mo1C Fe1C 53.12(5) . . ?
S3C Mo1C Fe1C 52.95(6) . . ?
S1C Mo1C Fe1C 98.62(6) . . ?
P1C Mo1C Fe1C 92.76(6) . . ?
Fe3C Mo1C Fe1C 58.12(4) . . ?
Fe2C Mo1C Fe1C 58.35(4) . . ?
S4C Fe1C S3C 113.29(9) 2_766 . ?
S4C Fe1C S2C 111.46(8) 2_766 . ?
S3C Fe1C S2C 111.25(8) . . ?
S4C Fe1C S4C 109.75(7) 2_766 . ?
S3C Fe1C S4C 104.63(8) . . ?
S2C Fe1C S4C 105.97(8) . . ?
S4C Fe1C Fe3C 142.93(7) 2_766 . ?
S3C Fe1C Fe3C 103.63(7) . . ?
S2C Fe1C Fe3C 54.53(6) . . ?
S4C Fe1C Fe3C 55.24(6) . . ?
S4C Fe1C Fe2C 144.37(7) 2_766 . ?
S3C Fe1C Fe2C 54.06(7) . . ?
S2C Fe1C Fe2C 103.96(7) . . ?
S4C Fe1C Fe2C 54.62(6) . . ?
Fe3C Fe1C Fe2C 59.74(5) . . ?
S4C Fe1C Mo1C 146.14(7) 2_766 . ?
S3C Fe1C Mo1C 56.96(6) . . ?
S2C Fe1C Mo1C 56.53(5) . . ?
S4C Fe1C Mo1C 104.10(6) . . ?
Fe3C Fe1C Mo1C 60.52(4) . . ?
Fe2C Fe1C Mo1C 60.79(4) . . ?
S4C Fe1C Fe1C 57.81(6) 2_766 2_766 ?
S3C Fe1C Fe1C 123.91(8) . 2_766 ?
S2C Fe1C Fe1C 123.60(8) . 2_766 ?
S4C Fe1C Fe1C 51.94(5) . 2_766 ?
Fe3C Fe1C Fe1C 98.91(6) . 2_766 ?
Fe2C Fe1C Fe1C 99.17(6) . 2_766 ?
Mo1C Fe1C Fe1C 156.02(6) . 2_766 ?
S3C Fe2C S1C 112.96(9) . . ?
S3C Fe2C S4C 109.55(8) . . ?
S1C Fe2C S4C 105.11(9) . . ?
S3C Fe2C P2C 109.21(11) . . ?
S1C Fe2C P2C 108.39(10) . . ?
S4C Fe2C P2C 111.60(11) . . ?
S3C Fe2C Fe3C 104.64(7) . . ?
S1C Fe2C Fe3C 54.96(6) . . ?
S4C Fe2C Fe3C 56.41(6) . . ?
P2C Fe2C Fe3C 146.11(10) . . ?
S3C Fe2C Fe1C 55.27(6) . . ?
S1C Fe2C Fe1C 105.34(7) . . ?
S4C Fe2C Fe1C 58.73(6) . . ?
P2C Fe2C Fe1C 146.26(9) . . ?
Fe3C Fe2C Fe1C 59.77(5) . . ?
S3C Fe2C Mo1C 57.30(6) . . ?
S1C Fe2C Mo1C 58.32(6) . . ?
S4C Fe2C Mo1C 107.40(7) . . ?
P2C Fe2C Mo1C 140.96(9) . . ?
Fe3C Fe2C Mo1C 60.56(4) . . ?
Fe1C Fe2C Mo1C 60.86(4) . . ?
S2C Fe3C S1C 113.08(8) . . ?
S2C Fe3C S4C 110.29(8) . . ?
S1C Fe3C S4C 104.73(9) . . ?
S2C Fe3C P3C 104.51(11) . . ?
S1C Fe3C P3C 117.88(11) . . ?
S4C Fe3C P3C 106.12(9) . . ?
S2C Fe3C Fe2C 105.42(7) . . ?
S1C Fe3C Fe2C 55.05(7) . . ?
S4C Fe3C Fe2C 55.89(6) . . ?
P3C Fe3C Fe2C 149.16(10) . . ?
S2C Fe3C Fe1C 55.54(6) . . ?
S1C Fe3C Fe1C 106.04(7) . . ?
S4C Fe3C Fe1C 58.87(6) . . ?
P3C Fe3C Fe1C 136.06(9) . . ?
Fe2C Fe3C Fe1C 60.50(4) . . ?
S2C Fe3C Mo1C 57.13(6) . . ?
S1C Fe3C Mo1C 58.67(6) . . ?
S4C Fe3C Mo1C 107.62(7) . . ?
P3C Fe3C Mo1C 145.62(9) . . ?
Fe2C Fe3C Mo1C 61.32(5) . . ?
Fe1C Fe3C Mo1C 61.36(4) . . ?
Fe3C S1C Fe2C 69.99(7) . . ?
Fe3C S1C Mo1C 68.90(6) . . ?
Fe2C S1C Mo1C 69.44(7) . . ?
Fe3C S2C Fe1C 69.92(7) . . ?
Fe3C S2C Mo1C 70.15(6) . . ?
Fe1C S2C Mo1C 70.35(6) . . ?
Fe2C S3C Fe1C 70.67(7) . . ?
Fe2C S3C Mo1C 70.59(7) . . ?
Fe1C S3C Mo1C 70.09(7) . . ?
Fe1C S4C Fe2C 124.12(10) 2_766 . ?
Fe1C S4C Fe3C 122.30(9) 2_766 . ?
Fe2C S4C Fe3C 67.70(7) . . ?
Fe1C S4C Fe1C 70.25(7) 2_766 . ?
Fe2C S4C Fe1C 66.64(6) . . ?
Fe3C S4C Fe1C 65.89(6) . . ?
C7C P1C C9C 105.5(5) . . ?
C7C P1C C11C 104.3(6) . . ?
C9C P1C C11C 99.8(6) . . ?
C7C P1C Mo1C 116.4(3) . . ?
C9C P1C Mo1C 115.3(4) . . ?
C11C P1C Mo1C 113.6(4) . . ?
C13C P2C C17C 108.8(8) . . ?
C13C P2C C15C 103.2(9) . . ?
C17C P2C C15C 97.6(9) . . ?
C13C P2C Fe2C 118.6(5) . . ?
C17C P2C Fe2C 115.3(5) . . ?
C15C P2C Fe2C 110.6(6) . . ?
C23C P3C C19C 110.1(8) . . ?
C23C P3C C21C 105.6(6) . . ?
C19C P3C C21C 100.8(6) . . ?
C23C P3C Fe3C 115.8(6) . . ?
C19C P3C Fe3C 112.2(4) . . ?
C21C P3C Fe3C 111.1(4) . . ?
C1C O1C Mo1C 114.0(4) . . ?
C6C O2C Mo1C 114.1(4) . . ?
O1C C1C C2C 124.9(6) . . ?
O1C C1C C6C 117.1(5) . . ?
C2C C1C C6C 117.9(6) . . ?
C1C C2C C3C 121.7(7) . . ?
C1C C2C Cl1C 117.2(6) . . ?
C3C C2C Cl1C 121.1(5) . . ?
C4C C3C C2C 119.9(6) . . ?
C4C C3C Cl2C 120.8(6) . . ?
C2C C3C Cl2C 119.3(6) . . ?
C3C C4C C5C 120.5(7) . . ?
C3C C4C Cl3C 120.1(5) . . ?
C5C C4C Cl3C 119.3(6) . . ?
C6C C5C C4C 120.2(6) . . ?
C6C C5C Cl4C 118.6(5) . . ?
C4C C5C Cl4C 121.2(6) . . ?
O2C C6C C5C 123.5(6) . . ?
O2C C6C C1C 116.9(6) . . ?
C5C C6C C1C 119.6(6) . . ?
C8C C7C P1C 117.3(8) . . ?
C10C C9C P1C 114.6(8) . . ?
C12C C11C P1C 119.3(9) . . ?
C14C C13C P2C 113.1(12) . . ?
C16C C15C P2C 118.3(13) . . ?
C18C C17C P2C 118.7(12) . . ?
C20C C19C P3C 110.3(10) . . ?
C22C C21C P3C 114.5(11) . . ?
C24C C23C P3C 113.6(11) . . ?
C1S N1S C5S 106.6(7) . . ?
C1S N1S C3S 113.5(8) . . ?
C5S N1S C3S 111.6(7) . . ?
C1S N1S C7S 110.8(7) . . ?
C5S N1S C7S 110.5(8) . . ?
C3S N1S C7S 104.0(7) . . ?
N1S C1S C2S 115.8(9) . . ?
N1S C3S C4S 111.4(11) . . ?
N1S C5S C6S 116.2(8) . . ?
C8S C7S N1S 115.9(10) . . ?
C13S N2S C9S 103.2(10) . . ?
C13S N2S C15S 109.4(10) . . ?
C9S N2S C15S 113.2(12) . . ?
C13S N2S C11S 110.0(9) . . ?
C9S N2S C11S 114.3(12) . . ?
C15S N2S C11S 106.7(9) . . ?
N2S C9S C10S 98.2(15) . . ?
C12S C11S N2S 115.8(10) . . ?
N2S C13S C14S 114.0(11) . . ?
N2S C15S C16S 114.4(11) . . ?
N3S C17S C18S 177(3) . . ?
C33S O1S C32S 133(3) . . ?
C31S C33S O1S 124(4) . . ?
C30S C32S O1S 107(4) . . ?

loop_
_geom_bond_atom_site_label_1
_geom_bond_atom_site_label_2
_geom_bond_distance
_geom_bond_site_symmetry_2
_geom_bond_publ_flag
Mo1 O2 2.120(4) . ?
Mo1 O1 2.125(4) . ?
Mo1 S1 2.3545(19) . ?
Mo1 S3 2.3724(19) . ?
Mo1 S2 2.3725(17) . ?
Mo1 P1 2.642(2) . ?
Mo1 Fe1 2.6439(13) . ?
Mo1 Fe3 2.6457(13) . ?
Mo1 Fe2 2.6694(12) . ?
Fe1 S4 2.1893(19) 2_755 ?
Fe1 S2 2.200(2) . ?
Fe1 S3 2.2129(19) . ?
Fe1 Fe1 2.4080(19) 2_755 ?
Fe1 Fe3 2.6861(14) . ?
Fe1 Fe2 2.6901(15) . ?
Fe1 Fe3 2.7530(15) 2_755 ?
Fe1 Fe2 2.7741(14) 2_755 ?
Fe2 S3 2.202(2) . ?
Fe2 S1 2.217(2) . ?
Fe2 S4 2.253(2) . ?
Fe2 P2 2.298(2) . ?
Fe2 Fe3 2.4370(16) . ?
Fe2 Fe1 2.7741(14) 2_755 ?
Fe3 S2 2.203(2) . ?
Fe3 S1 2.2074(19) . ?
Fe3 S4 2.245(2) . ?
Fe3 P3 2.286(2) . ?
Fe3 Fe1 2.7530(15) 2_755 ?
S4 Fe1 2.1893(19) 2_755 ?
P1 C9 1.798(10) . ?
P1 C7 1.807(9) . ?
P1 C11 1.872(9) . ?
P2 C17 1.827(7) . ?
P2 C15 1.837(9) . ?
P2 C13 1.844(9) . ?
P3 C21 1.824(8) . ?
P3 C23 1.829(8) . ?
P3 C19 1.836(8) . ?
Cl1 C2 1.731(7) . ?
Cl2 C3 1.736(7) . ?
Cl3 C4 1.737(6) . ?
Cl4 C5 1.733(7) . ?
O1 C1 1.329(7) . ?
O2 C6 1.305(7) . ?
C1 C2 1.388(9) . ?
C1 C6 1.432(9) . ?
C2 C3 1.404(9) . ?
C3 C4 1.364(10) . ?
C4 C5 1.402(9) . ?
C5 C6 1.388(9) . ?
C7 C8 1.539(12) . ?
C9 C10 1.572(16) . ?
C11 C12 1.518(14) . ?
C13 C14 1.490(13) . ?
C15 C16 1.458(13) . ?
C17 C18 1.545(11) . ?
C19 C20 1.533(13) . ?
C21 C22 1.512(12) . ?
C23 C24 1.516(10) . ?
Mo1B O1B 2.120(6) . ?
Mo1B O2B 2.129(6) . ?
Mo1B S2B 2.367(3) . ?
Mo1B S3B 2.370(3) . ?
Mo1B S1B 2.431(2) . ?
Mo1B P1B 2.596(3) . ?
Mo1B Fe2B 2.6565(16) . ?
Mo1B Fe3B 2.6773(18) . ?
Mo1B Fe1B 2.7032(14) . ?
Fe1B S4B 2.259(2) 2_656 ?
Fe1B S3B 2.274(3) . ?
Fe1B S2B 2.288(3) . ?
Fe1B S4B 2.437(2) . ?
Fe1B Fe3B 2.5723(18) . ?
Fe1B Fe2B 2.5986(17) . ?
Fe1B Fe1B 2.779(2) 2_656 ?
Fe2B S1B 2.245(3) . ?
Fe2B S3B 2.247(3) . ?
Fe2B S4B 2.324(3) . ?
Fe2B P2B 2.333(3) . ?
Fe2B Fe3B 2.622(2) . ?
Fe3B S2B 2.245(3) . ?
Fe3B S1B 2.248(3) . ?
Fe3B S4B 2.330(3) . ?
Fe3B P3B 2.346(4) . ?
S4B Fe1B 2.259(2) 2_656 ?
P1B C11B 1.843(13) . ?
P1B C7B 1.857(13) . ?
P1B C9B 1.914(16) . ?
P2B C15B 1.782(18) . ?
P2B C13B 1.801(17) . ?
P2B C17B 1.814(15) . ?
P3B C23B 1.78(3) . ?
P3B C19B 1.84(2) . ?
P3B C21B 1.87(3) . ?
Cl1B C2B 1.722(12) . ?
Cl2B C3B 1.751(11) . ?
Cl3B C4B 1.748(11) . ?
Cl4B C5B 1.724(12) . ?
O1B C1B 1.316(11) . ?
O2B C6B 1.315(10) . ?
C1B C2B 1.418(13) . ?
C1B C6B 1.447(15) . ?
C2B C3B 1.379(15) . ?
C3B C4B 1.352(17) . ?
C4B C5B 1.407(15) . ?
C5B C6B 1.394(13) . ?
C7B C8B 1.406(17) . ?
C9B C10B 1.37(2) . ?
C11B C12B 1.546(19) . ?
C13B C14B 1.29(2) . ?
C15B C16B 1.36(2) . ?
C17B C18B 1.38(2) . ?
C19B C20B 1.70(3) . ?
C21B C22B 1.72(4) . ?
C23B C24B 1.49(3) . ?
Mo1A O2A 2.113(6) . ?
Mo1A O1A 2.119(5) . ?
Mo1A S2A 2.370(2) . ?
Mo1A S3A 2.371(2) . ?
Mo1A S1A 2.430(2) . ?
Mo1A P1A 2.605(3) . ?
Mo1A Fe2A 2.6591(15) . ?
Mo1A Fe3A 2.6743(18) . ?
Mo1A Fe1A 2.7053(14) . ?
Fe1A S4A 2.265(2) 2_665 ?
Fe1A S2A 2.274(2) . ?
Fe1A S3A 2.284(2) . ?
Fe1A S4A 2.440(2) . ?
Fe1A Fe3A 2.5804(17) . ?
Fe1A Fe2A 2.5910(16) . ?
Fe1A Fe1A 2.793(2) 2_665 ?
Fe2A S3A 2.250(2) . ?
Fe2A S1A 2.253(3) . ?
Fe2A S4A 2.336(2) . ?
Fe2A P2A 2.347(3) . ?
Fe2A Fe3A 2.6010(17) . ?
Fe3A S1A 2.243(2) . ?
Fe3A S2A 2.255(3) . ?
Fe3A P3A 2.338(3) . ?
Fe3A S4A 2.341(2) . ?
S4A Fe1A 2.265(2) 2_665 ?
P1A C9A 1.814(11) . ?
P1A C11A 1.839(10) . ?
P1A C7A 1.855(12) . ?
P2A C13A 1.781(11) . ?
P2A C17A 1.846(13) . ?
P2A C15A 1.852(14) . ?
P3A C21A 1.71(2) . ?
P3A C19A 1.72(3) . ?
P3A C23A 1.75(3) . ?
Cl1A C2A 1.731(11) . ?
Cl4A C5A 1.711(12) . ?
Cl2A C3A 1.747(9) . ?
Cl3A C4A 1.738(10) . ?
O1A C1A 1.331(10) . ?
O2A C6A 1.326(10) . ?
C1A C2A 1.376(11) . ?
C1A C6A 1.409(13) . ?
C2A C3A 1.392(14) . ?
C3A C4A 1.378(15) . ?
C4A C5A 1.409(14) . ?
C5A C6A 1.385(13) . ?
C7A C8A 1.38(2) . ?
C9A C10A 1.518(18) . ?
C11A C12A 1.502(15) . ?
C13A C14A 1.462(17) . ?
C15A C16A 1.485(19) . ?
C17A C18A 1.474(16) . ?
C19A C20A 1.19(3) . ?
C21A C22A 1.31(3) . ?
C23A C24A 1.21(3) . ?
Mo1C O2C 2.121(5) . ?
Mo1C O1C 2.126(5) . ?
Mo1C S2C 2.3649(19) . ?
Mo1C S3C 2.381(2) . ?
Mo1C S1C 2.425(2) . ?
Mo1C P1C 2.570(2) . ?
Mo1C Fe3C 2.6484(13) . ?
Mo1C Fe2C 2.6682(14) . ?
Mo1C Fe1C 2.6700(14) . ?
Fe1C S4C 2.254(2) 2_766 ?
Fe1C S3C 2.266(2) . ?
Fe1C S2C 2.268(2) . ?
Fe1C S4C 2.423(2) . ?
Fe1C Fe3C 2.5833(16) . ?
Fe1C Fe2C 2.6023(15) . ?
Fe1C Fe1C 2.694(2) 2_766 ?
Fe2C S3C 2.233(2) . ?
Fe2C S1C 2.253(2) . ?
Fe2C S4C 2.311(2) . ?
Fe2C P2C 2.321(3) . ?
Fe2C Fe3C 2.5825(18) . ?
Fe3C S2C 2.240(2) . ?
Fe3C S1C 2.250(2) . ?
Fe3C S4C 2.325(2) . ?
Fe3C P3C 2.329(3) . ?
S4C Fe1C 2.254(2) 2_766 ?
P1C C7C 1.824(9) . ?
P1C C9C 1.831(10) . ?
P1C C11C 1.840(11) . ?
P2C C13C 1.815(14) . ?
P2C C17C 1.826(15) . ?
P2C C15C 1.830(17) . ?
P3C C23C 1.767(15) . ?
P3C C19C 1.870(13) . ?
P3C C21C 1.913(11) . ?
Cl1C C2C 1.735(7) . ?
Cl2C C3C 1.740(7) . ?
Cl3C C4C 1.735(7) . ?
Cl4C C5C 1.716(7) . ?
O1C C1C 1.319(8) . ?
O2C C6C 1.317(7) . ?
C1C C2C 1.386(9) . ?
C1C C6C 1.434(10) . ?
C2C C3C 1.397(10) . ?
C3C C4C 1.359(11) . ?
C4C C5C 1.408(10) . ?
C5C C6C 1.384(9) . ?
C7C C8C 1.538(13) . ?
C9C C10C 1.464(16) . ?
C11C C12C 1.464(16) . ?
C13C C14C 1.39(2) . ?
C15C C16C 1.45(2) . ?
C17C C18C 1.38(2) . ?
C19C C20C 1.504(16) . ?
C21C C22C 1.484(17) . ?
C23C C24C 1.48(2) . ?
N1S C1S 1.496(11) . ?
N1S C5S 1.503(11) . ?
N1S C3S 1.506(12) . ?
N1S C7S 1.536(11) . ?
C1S C2S 1.524(14) . ?
C3S C4S 1.540(18) . ?
C5S C6S 1.521(14) . ?
C7S C8S 1.501(17) . ?
N2S C13S 1.474(12) . ?
N2S C9S 1.496(17) . ?
N2S C15S 1.509(15) . ?
N2S C11S 1.550(15) . ?
C9S C10S 1.68(3) . ?
C11S C12S 1.514(17) . ?
C13S C14S 1.523(16) . ?
C15S C16S 1.540(18) . ?
N3S C17S 1.20(2) . ?
C17S C18S 1.42(3) . ?
O1S C33S 1.61(5) . ?
O1S C32S 1.66(4) . ?
C33S C31S 1.28(5) . ?
C32S C30S 1.59(5) . ?
